data_1542594
loop_
_publ_author_name
'Fukui, Norihito'
'Lee, Seung-Kyu'
'Kato, Kenichi'
'Shimizu, Daiki'
'Tanaka, Takayuki'
'Lee, Sangsu'
'Yorimitsu, Hideki'
'Kim, Dongho'
'Osuka, Atsuhiro'

_publ_section_title
;
 Regioselective phenylene-fusion reactions of Ni(ii)-porphyrins controlled
 by an electron-withdrawing meso-substituent
;
_journal_issue 7
_journal_name_full 'Chem. Sci.'
_journal_page_first 4059
_journal_paper_doi 10.1039/C5SC04748J
_journal_volume 7
_journal_year 2016
_chemical_formula_sum 'C74 H77 N4 Ni O P'
_chemical_formula_weight 1128.07
_chemical_name_systematic 'doubly 10,12- and 18,20-phenylene-fused meso-diphenylphosphinylporphyrin'
_space_group_crystal_system monoclinic
_space_group_IT_number 14
_space_group_name_Hall '-P 2yn'
_space_group_name_H-M_alt 'P 1 21/n 1'
_symmetry_space_group_name_Hall '-P 2yn'
_symmetry_space_group_name_H-M 'P 1 21/n 1'
_atom_sites_solution_hydrogens geom
_audit_creation_method SHELXL-2014/7
_audit_update_record
;
2015-10-27 deposited with the CCDC.
2016-03-01 downloaded from the CCDC.
;
_cell_angle_alpha 90
_cell_angle_beta 96.168(4)
_cell_angle_gamma 90
_cell_formula_units_Z 9
_cell_length_a 12.3714(16)
_cell_length_b 28.233(3)
_cell_length_c 41.360(6)
_cell_measurement_reflns_used 5527
_cell_measurement_temperature 93(2)
_cell_measurement_theta_max 68.2
_cell_measurement_theta_min 31.2
_cell_volume 14363(3)
_computing_structure_refinement 'SHELXL-2014/7 (Sheldrick, 2014)'
_diffrn_ambient_temperature 93(2)
_diffrn_detector_area_resol_mean 5.8140
_diffrn_measured_fraction_theta_full 0.990
_diffrn_measured_fraction_theta_max 0.988
_diffrn_measurement_device_type 'Rigaku XtaLAB P200'
_diffrn_measurement_method \w
_diffrn_radiation_type CuK\a
_diffrn_radiation_wavelength 1.54187
_diffrn_reflns_av_R_equivalents 0.0701
_diffrn_reflns_av_unetI/netI 0.0700
_diffrn_reflns_Laue_measured_fraction_full 0.990
_diffrn_reflns_Laue_measured_fraction_max 0.988
_diffrn_reflns_limit_h_max 14
_diffrn_reflns_limit_h_min -14
_diffrn_reflns_limit_k_max 32
_diffrn_reflns_limit_k_min -33
_diffrn_reflns_limit_l_max 49
_diffrn_reflns_limit_l_min -49
_diffrn_reflns_number 94969
_diffrn_reflns_point_group_measured_fraction_full 0.990
_diffrn_reflns_point_group_measured_fraction_max 0.988
_diffrn_reflns_theta_full 67.687
_diffrn_reflns_theta_max 68.336
_diffrn_reflns_theta_min 6.558
_diffrn_source 'fine-focus sealed tube'
_exptl_absorpt_coefficient_mu 1.024
_exptl_absorpt_correction_T_max 1.000
_exptl_absorpt_correction_T_min 0.742
_exptl_absorpt_correction_type multi-scan
_exptl_absorpt_process_details 'REQAB (Rigaku, 1998)'
_exptl_crystal_colour Red
_exptl_crystal_density_diffrn 1.174
_exptl_crystal_description Prism
_exptl_crystal_F_000 5400
_exptl_crystal_size_max 0.160
_exptl_crystal_size_mid 0.050
_exptl_crystal_size_min 0.010
_refine_diff_density_max 0.877
_refine_diff_density_min -0.658
_refine_diff_density_rms 0.081
_refine_ls_extinction_method none
_refine_ls_goodness_of_fit_ref 1.049
_refine_ls_hydrogen_treatment constr
_refine_ls_matrix_type full
_refine_ls_number_parameters 1732
_refine_ls_number_reflns 26005
_refine_ls_number_restraints 1
_refine_ls_restrained_S_all 1.049
_refine_ls_R_factor_all 0.1063
_refine_ls_R_factor_gt 0.0739
_refine_ls_shift/su_max 0.005
_refine_ls_shift/su_mean 0.000
_refine_ls_structure_factor_coef Fsqd
_refine_ls_weighting_details 'w=1/[\s^2^(Fo^2^)+(0.1185P)^2^+18.8594P] where P=(Fo^2^+2Fc^2^)/3'
_refine_ls_weighting_scheme calc
_refine_ls_wR_factor_gt 0.1927
_refine_ls_wR_factor_ref 0.2330
_reflns_Friedel_coverage 0.000
_reflns_number_gt 18452
_reflns_number_total 26005
_reflns_threshold_expression 'I > 2\s(I)'
_cod_data_source_file c5sc04748j2.cif
_cod_data_source_block 40426FU
_cod_depositor_comments
;
The following automatic conversions were performed:

'_exptl_absorpt_correction_type' value 'Multi-scan' changed to
'multi-scan' according to
/usr/data/users/saulius/crontab/automatic-downloads/rss-feeds/RSC/lib/dictionaries/cif_core.dic
dictionary named 'cif_core.dic' version 2.4.2 from 2011-04-26.

Automatic conversion script
Id: cif_fix_values 4268 2015-11-12 08:31:59Z antanas 

 Adding full bibliography for 1542591--1542594.cif.
;
_cod_database_code 1542594
_shelx_shelxl_version_number 2014/7
_shelx_space_group_comment
;
The symmetry employed for this shelxl refinement is uniquely defined
by the following loop, which should always be used as a source of
symmetry information in preference to the above space-group names.
They are only intended as comments.
;
_shelx_estimated_absorpt_t_min 0.853
_shelx_estimated_absorpt_t_max 0.990

loop_
_space_group_symop_operation_xyz
'x, y, z'
'-x+1/2, y+1/2, -z+1/2'
'-x, -y, -z'
'x-1/2, -y-1/2, z-1/2'

loop_
_atom_site_label
_atom_site_type_symbol
_atom_site_fract_x
_atom_site_fract_y
_atom_site_fract_z
_atom_site_U_iso_or_equiv
_atom_site_adp_type
_atom_site_occupancy
_atom_site_site_symmetry_order
_atom_site_calc_flag
_atom_site_refinement_flags_posn
_atom_site_refinement_flags_adp
_atom_site_refinement_flags_occupancy
_atom_site_disorder_assembly
_atom_site_disorder_group
Ni1 Ni 0.00457(4) 0.31946(2) 0.38025(2) 0.02502(15) Uani 1 1 d . . . . .
Ni2 Ni 0.68579(5) 0.28232(2) 0.41328(2) 0.02736(15) Uani 1 1 d . . . . .
P3 P -0.02800(7) 0.31977(3) 0.50199(2) 0.0295(2) Uani 1 1 d . . . . .
P4 P 0.54594(7) 0.44871(3) 0.38198(2) 0.0296(2) Uani 1 1 d . . . . .
N6 N -0.0246(2) 0.27018(10) 0.41108(7) 0.0262(6) Uani 1 1 d . . . . .
N8 N 0.0402(2) 0.36550(10) 0.35007(7) 0.0258(6) Uani 1 1 d . . . . .
N7 N 0.0589(2) 0.27508(10) 0.35192(7) 0.0258(6) Uani 1 1 d . . . . .
N5 N -0.0533(2) 0.36716(10) 0.40765(7) 0.0264(6) Uani 1 1 d . . . . .
N1 N 0.6708(2) 0.24140(10) 0.44872(7) 0.0291(6) Uani 1 1 d . . . . .
O2 O -0.0980(2) 0.28692(10) 0.51860(6) 0.0370(6) Uani 1 1 d . . . . .
N2 N 0.7059(2) 0.32255(10) 0.37584(7) 0.0284(6) Uani 1 1 d . . . . .
N3 N 0.7086(2) 0.22691(10) 0.38953(7) 0.0284(6) Uani 1 1 d . . . . .
C75 C 0.0110(3) 0.41127(12) 0.35200(8) 0.0277(7) Uani 1 1 d . . . . .
C10 C 0.8415(3) 0.25949(13) 0.28328(9) 0.0306(7) Uani 1 1 d . . . . .
H1 H 0.8640 0.2917 0.2836 0.037 Uiso 1 1 calc R U . . .
N4 N 0.6519(2) 0.33805(10) 0.43823(7) 0.0277(6) Uani 1 1 d . . . . .
C1 C 0.7433(3) 0.22763(12) 0.36002(8) 0.0275(7) Uani 1 1 d . . . . .
O1 O 0.5938(2) 0.49398(9) 0.39517(7) 0.0377(6) Uani 1 1 d . . . . .
C96 C -0.0540(3) 0.32086(12) 0.45785(8) 0.0273(7) Uani 1 1 d . . . . .
C114 C 0.0449(3) 0.22811(12) 0.35510(8) 0.0256(7) Uani 1 1 d . . . . .
C133 C 0.1797(3) 0.34873(12) 0.25613(8) 0.0272(7) Uani 1 1 d . . . . .
H2 H 0.1143 0.3666 0.2545 0.033 Uiso 1 1 calc R U . . .
C129 C 0.1145(3) 0.27941(12) 0.32445(8) 0.0254(7) Uani 1 1 d . . . . .
C115 C -0.0063(3) 0.10944(12) 0.38357(8) 0.0285(7) Uani 1 1 d . . . . .
H3 H -0.0435 0.1105 0.4025 0.034 Uiso 1 1 calc R U . . .
C92 C -0.0741(3) 0.36229(12) 0.43968(8) 0.0270(7) Uani 1 1 d . . . . .
C2 C 0.6760(3) 0.36860(12) 0.37136(8) 0.0277(7) Uani 1 1 d . . . . .
C147 C 0.1245(3) 0.41269(12) 0.31372(8) 0.0287(7) Uani 1 1 d . . . . .
H4 H 0.1701 0.4221 0.2978 0.034 Uiso 1 1 calc R U . . .
C130 C 0.1319(3) 0.23284(12) 0.31143(8) 0.0262(7) Uani 1 1 d . . . . .
H5 H 0.1677 0.2260 0.2928 0.031 Uiso 1 1 calc R U . . .
C97 C -0.0349(3) 0.37851(13) 0.51852(8) 0.0304(7) Uani 1 1 d . . . . .
C3 C 0.6910(3) 0.17883(12) 0.39526(8) 0.0286(7) Uani 1 1 d . . . . .
C134 C 0.3362(3) 0.32048(13) 0.23279(8) 0.0295(7) Uani 1 1 d . . . . .
H6 H 0.3779 0.3187 0.2148 0.035 Uiso 1 1 calc R U . . .
C4 C 0.7441(3) 0.18221(12) 0.34466(8) 0.0283(7) Uani 1 1 d . . . . .
C135 C 0.3085(3) 0.29756(12) 0.28664(8) 0.0286(7) Uani 1 1 d . . . . .
H7 H 0.3318 0.2811 0.3062 0.034 Uiso 1 1 calc R U . . .
C20 C 0.7375(3) 0.11191(13) 0.28189(8) 0.0315(8) Uani 1 1 d . . . . .
C46 C 0.6246(3) 0.32739(13) 0.55074(9) 0.0311(7) Uani 1 1 d . . . . .
H8 H 0.6343 0.3602 0.5467 0.037 Uiso 1 1 calc R U . . .
C42 C 0.6602(3) 0.25731(12) 0.47866(9) 0.0294(7) Uani 1 1 d . . . . .
C131 C 0.0879(3) 0.20055(12) 0.33067(8) 0.0266(7) Uani 1 1 d . . . . .
C109 C -0.0241(3) 0.22103(12) 0.40692(8) 0.0278(7) Uani 1 1 d . . . . .
C116 C 0.0201(3) 0.15093(12) 0.36871(8) 0.0270(7) Uani 1 1 d . . . . .
C148 C 0.1082(3) 0.36501(12) 0.32522(8) 0.0258(7) Uani 1 1 d . . . . .
C43 C 0.6573(3) 0.19281(12) 0.45093(8) 0.0290(7) Uani 1 1 d . . . . .
C5 C 0.7564(3) 0.31050(12) 0.34809(8) 0.0281(7) Uani 1 1 d . . . . .
C117 C 0.0739(3) 0.06606(13) 0.34254(9) 0.0303(7) Uani 1 1 d . . . . .
H9 H 0.0931 0.0365 0.3338 0.036 Uiso 1 1 calc R U . . .
C136 C 0.2114(3) 0.32361(12) 0.28452(8) 0.0262(7) Uani 1 1 d . . . . .
C36 C 0.6233(3) 0.39547(12) 0.39344(8) 0.0273(7) Uani 1 1 d . . . . .
C118 C 0.1001(3) 0.10749(13) 0.32618(8) 0.0294(7) Uani 1 1 d . . . . .
C60 C 0.5624(3) 0.08888(12) 0.40702(8) 0.0289(7) Uani 1 1 d . . . . .
H10 H 0.5245 0.1072 0.3902 0.035 Uiso 1 1 calc R U . . .
C93 C -0.0844(3) 0.41391(12) 0.39946(8) 0.0267(7) Uani 1 1 d . . . . .
C41 C 0.6510(3) 0.30256(13) 0.49159(8) 0.0295(7) Uani 1 1 d . . . . .
C47 C 0.6323(3) 0.29479(13) 0.52625(8) 0.0302(7) Uani 1 1 d . . . . .
C110 C -0.0417(3) 0.27692(13) 0.44316(8) 0.0303(7) Uani 1 1 d . . . . .
C37 C 0.6090(3) 0.38846(13) 0.47934(9) 0.0316(8) Uani 1 1 d . . . . .
H11 H 0.5996 0.4003 0.5003 0.038 Uiso 1 1 calc R U . . .
C113 C 0.0049(3) 0.20088(12) 0.37887(8) 0.0260(7) Uani 1 1 d . . . . .
C74 C 0.6637(3) 0.16185(13) 0.42489(8) 0.0300(7) Uani 1 1 d . . . . .
C137 C 0.2426(3) 0.34821(12) 0.22984(8) 0.0281(7) Uani 1 1 d . . . . .
C111 C -0.0432(3) 0.19833(13) 0.43666(9) 0.0322(8) Uani 1 1 d . . . . .
H12 H -0.0499 0.1652 0.4399 0.039 Uiso 1 1 calc R U . . .
C61 C 0.6409(3) 0.11074(12) 0.42868(8) 0.0281(7) Uani 1 1 d . . . . .
C21 C 0.6180(3) 0.11072(14) 0.28942(9) 0.0366(8) Uani 1 1 d . . . . .
H13 H 0.6126 0.1248 0.3108 0.055 Uiso 1 1 calc R U . . .
H14 H 0.5729 0.1288 0.2728 0.055 Uiso 1 1 calc R U . . .
H15 H 0.5927 0.0778 0.2894 0.055 Uiso 1 1 calc R U . . .
C11 C 0.7781(3) 0.19083(12) 0.31182(8) 0.0279(7) Uani 1 1 d . . . . .
C119 C 0.0217(3) 0.06556(12) 0.37068(9) 0.0293(7) Uani 1 1 d . . . . .
C24 C 0.5178(3) 0.45204(13) 0.33836(10) 0.0341(8) Uani 1 1 d . . . . .
C120 C 0.0720(3) 0.15078(12) 0.33941(8) 0.0284(7) Uani 1 1 d . . . . .
C48 C 0.6199(3) 0.24544(13) 0.53174(9) 0.0323(8) Uani 1 1 d . . . . .
C6 C 0.7116(3) 0.15167(13) 0.36724(8) 0.0294(7) Uani 1 1 d . . . . .
H16 H 0.7039 0.1183 0.3649 0.035 Uiso 1 1 calc R U . . .
C76 C 0.0213(3) 0.48996(13) 0.33668(9) 0.0312(7) Uani 1 1 d . . . . .
C12 C 0.8040(3) 0.24036(12) 0.31041(8) 0.0272(7) Uani 1 1 d . . . . .
C7 C 0.7129(3) 0.38677(13) 0.34191(9) 0.0300(7) Uani 1 1 d . . . . .
H17 H 0.7028 0.4181 0.3337 0.036 Uiso 1 1 calc R U . . .
C38 C 0.6422(3) 0.34170(12) 0.47190(8) 0.0291(7) Uani 1 1 d . . . . .
C132 C 0.1444(3) 0.32305(12) 0.31225(8) 0.0264(7) Uani 1 1 d . . . . .
C44 C 0.6338(3) 0.18027(13) 0.48343(9) 0.0331(8) Uani 1 1 d . . . . .
H18 H 0.6188 0.1495 0.4911 0.040 Uiso 1 1 calc R U . . .
C139 C 0.2103(3) 0.37848(13) 0.19970(9) 0.0329(8) Uani 1 1 d . . . . .
C30 C 0.4131(3) 0.43677(14) 0.39450(9) 0.0337(8) Uani 1 1 d . . . . .
C94 C -0.1327(3) 0.43561(13) 0.42569(8) 0.0288(7) Uani 1 1 d . . . . .
H19 H -0.1649 0.4662 0.4255 0.035 Uiso 1 1 calc R U . . .
C39 C 0.5935(3) 0.41266(13) 0.45122(9) 0.0314(7) Uani 1 1 d . . . . .
H20 H 0.5686 0.4444 0.4486 0.038 Uiso 1 1 calc R U . . .
C125 C 0.1570(3) 0.10456(12) 0.29512(8) 0.0308(7) Uani 1 1 d . . . . .
C103 C 0.1900(3) 0.32162(15) 0.48886(10) 0.0421(9) Uani 1 1 d . . . . .
H21 H 0.1648 0.3370 0.4690 0.050 Uiso 1 1 calc R U . . .
C138 C 0.3712(3) 0.29532(13) 0.26090(9) 0.0297(7) Uani 1 1 d . . . . .
C126 C 0.0883(3) 0.12969(13) 0.26706(9) 0.0340(8) Uani 1 1 d . . . . .
H22 H 0.0763 0.1627 0.2731 0.051 Uiso 1 1 calc R U . . .
H23 H 0.1268 0.1289 0.2475 0.051 Uiso 1 1 calc R U . . .
H24 H 0.0182 0.1136 0.2626 0.051 Uiso 1 1 calc R U . . .
C8 C 0.7748(3) 0.26370(13) 0.34049(9) 0.0297(7) Uani 1 1 d . . . . .
C66 C 0.7266(3) 0.00831(14) 0.48657(9) 0.0370(8) Uani 1 1 d . . . . .
C77 C -0.0524(3) 0.43532(12) 0.37225(8) 0.0276(7) Uani 1 1 d . . . . .
C40 C 0.6215(3) 0.38169(12) 0.42576(8) 0.0288(7) Uani 1 1 d . . . . .
C112 C -0.0500(3) 0.23180(13) 0.45917(9) 0.0343(8) Uani 1 1 d . . . . .
H25 H -0.0587 0.2269 0.4815 0.041 Uiso 1 1 calc R U . . .
C95 C -0.1241(3) 0.40504(13) 0.45050(8) 0.0297(7) Uani 1 1 d . . . . .
H26 H -0.1467 0.4104 0.4714 0.036 Uiso 1 1 calc R U . . .
C98 C 0.0338(3) 0.45743(14) 0.52856(9) 0.0355(8) Uani 1 1 d . . . . .
H27 H 0.0888 0.4805 0.5270 0.043 Uiso 1 1 calc R U . . .
C78 C -0.0905(3) 0.56893(13) 0.35775(9) 0.0358(8) Uani 1 1 d . . . . .
C84 C 0.1217(3) 0.54192(13) 0.29863(9) 0.0361(8) Uani 1 1 d . . . . .
C62 C 0.5379(3) 0.04114(13) 0.40936(9) 0.0317(8) Uani 1 1 d . . . . .
C79 C -0.0165(3) 0.57295(13) 0.33518(9) 0.0351(8) Uani 1 1 d . . . . .
H28 H -0.0040 0.6035 0.3268 0.042 Uiso 1 1 calc R U . . .
C49 C 0.6027(3) 0.31220(14) 0.58173(9) 0.0341(8) Uani 1 1 d . . . . .
C50 C 0.5854(3) 0.26393(14) 0.58616(9) 0.0360(8) Uani 1 1 d . . . . .
H29 H 0.5673 0.2536 0.6068 0.043 Uiso 1 1 calc R U . . .
C22 C 0.8082(3) 0.08069(14) 0.30658(9) 0.0372(8) Uani 1 1 d . . . . .
H30 H 0.8081 0.0940 0.3284 0.056 Uiso 1 1 calc R U . . .
H31 H 0.7785 0.0485 0.3062 0.056 Uiso 1 1 calc R U . . .
H32 H 0.8829 0.0798 0.3007 0.056 Uiso 1 1 calc R U . . .
C63 C 0.5928(3) 0.01563(13) 0.43494(9) 0.0330(8) Uani 1 1 d . . . . .
H33 H 0.5763 -0.0170 0.4370 0.040 Uiso 1 1 calc R U . . .
C99 C -0.0567(4) 0.46864(15) 0.54400(10) 0.0440(10) Uani 1 1 d . . . . .
H34 H -0.0647 0.4995 0.5525 0.053 Uiso 1 1 calc R U . . .
C100 C 0.0448(3) 0.41302(13) 0.51551(9) 0.0332(8) Uani 1 1 d . . . . .
H35 H 0.1063 0.4058 0.5045 0.040 Uiso 1 1 calc R U . . .
C80 C 0.0606(3) 0.44140(12) 0.33055(8) 0.0293(7) Uani 1 1 d . . . . .
C31 C 0.3732(3) 0.39141(15) 0.39899(10) 0.0386(9) Uani 1 1 d . . . . .
H36 H 0.4182 0.3648 0.3961 0.046 Uiso 1 1 calc R U . . .
C64 C 0.6957(3) 0.08366(13) 0.45370(8) 0.0310(7) Uani 1 1 d . . . . .
H37 H 0.7508 0.0980 0.4682 0.037 Uiso 1 1 calc R U . . .
C25 C 0.4580(3) 0.41778(13) 0.32011(9) 0.0357(8) Uani 1 1 d . . . . .
H38 H 0.4313 0.3910 0.3307 0.043 Uiso 1 1 calc R U . . .
C127 C 0.2703(3) 0.12783(14) 0.30165(10) 0.0365(8) Uani 1 1 d . . . . .
H39 H 0.2621 0.1607 0.3085 0.055 Uiso 1 1 calc R U . . .
H40 H 0.3141 0.1104 0.3189 0.055 Uiso 1 1 calc R U . . .
H41 H 0.3066 0.1271 0.2817 0.055 Uiso 1 1 calc R U . . .
C51 C 0.5932(3) 0.22973(14) 0.56198(9) 0.0367(8) Uani 1 1 d . . . . .
C81 C 0.0415(3) 0.53464(13) 0.32388(8) 0.0323(8) Uani 1 1 d . . . . .
C13 C 0.8471(3) 0.23240(13) 0.25520(9) 0.0318(8) Uani 1 1 d . . . . .
C14 C 0.7795(3) 0.16317(13) 0.28398(9) 0.0304(7) Uani 1 1 d . . . . .
C9 C 0.7642(3) 0.35132(13) 0.32826(8) 0.0306(7) Uani 1 1 d . . . . .
H42 H 0.7993 0.3531 0.3090 0.037 Uiso 1 1 calc R U . . .
C15 C 0.8148(3) 0.18519(13) 0.25651(9) 0.0327(8) Uani 1 1 d . . . . .
H43 H 0.8169 0.1666 0.2375 0.039 Uiso 1 1 calc R U . . .
C143 C 0.5031(3) 0.24155(16) 0.29514(10) 0.0434(10) Uani 1 1 d . . . . .
H44 H 0.4438 0.2200 0.2991 0.065 Uiso 1 1 calc R U . . .
H45 H 0.5707 0.2235 0.2949 0.065 Uiso 1 1 calc R U . . .
H46 H 0.5122 0.2654 0.3124 0.065 Uiso 1 1 calc R U . . .
C65 C 0.6708(3) 0.03603(13) 0.45762(8) 0.0311(7) Uani 1 1 d . . . . .
C16 C 0.8816(3) 0.25385(15) 0.22402(9) 0.0383(9) Uani 1 1 d . . . . .
C23 C 0.7406(4) 0.08957(14) 0.24839(9) 0.0401(9) Uani 1 1 d . . . . .
H47 H 0.7130 0.0571 0.2487 0.060 Uiso 1 1 calc R U . . .
H48 H 0.6952 0.1081 0.2321 0.060 Uiso 1 1 calc R U . . .
H49 H 0.8157 0.0892 0.2429 0.060 Uiso 1 1 calc R U . . .
C26 C 0.4371(4) 0.42216(15) 0.28697(10) 0.0438(9) Uani 1 1 d . . . . .
H50 H 0.3958 0.3986 0.2748 0.053 Uiso 1 1 calc R U . . .
C121 C -0.1308(3) 0.01620(15) 0.38820(10) 0.0414(9) Uani 1 1 d . . . . .
H51 H -0.1663 0.0156 0.3658 0.062 Uiso 1 1 calc R U . . .
H52 H -0.1484 -0.0129 0.3994 0.062 Uiso 1 1 calc R U . . .
H53 H -0.1567 0.0437 0.3996 0.062 Uiso 1 1 calc R U . . .
C104 C 0.1153(3) 0.30492(14) 0.50923(9) 0.0358(8) Uani 1 1 d . . . . .
C85 C 0.2354(3) 0.52373(14) 0.31195(9) 0.0375(8) Uani 1 1 d . . . . .
H54 H 0.2861 0.5286 0.2956 0.056 Uiso 1 1 calc R U . . .
H55 H 0.2611 0.5412 0.3318 0.056 Uiso 1 1 calc R U . . .
H56 H 0.2313 0.4899 0.3170 0.056 Uiso 1 1 calc R U . . .
C144 C 0.4762(3) 0.26595(15) 0.26245(9) 0.0379(9) Uani 1 1 d . . . . .
C82 C -0.1078(3) 0.52404(13) 0.37121(9) 0.0350(8) Uani 1 1 d . . . . .
H57 H -0.1577 0.5204 0.3869 0.042 Uiso 1 1 calc R U . . .
C32 C 0.2027(3) 0.42285(18) 0.41075(10) 0.0459(10) Uani 1 1 d . . . . .
H58 H 0.1318 0.4183 0.4171 0.055 Uiso 1 1 calc R U . . .
C88 C -0.1547(4) 0.61180(14) 0.36794(10) 0.0403(9) Uani 1 1 d . . . . .
C83 C -0.0512(3) 0.48546(12) 0.36123(9) 0.0298(7) Uani 1 1 d . . . . .
C52 C 0.6008(4) 0.34787(15) 0.60922(10) 0.0440(10) Uani 1 1 d . . . . .
C101 C -0.1242(3) 0.38932(14) 0.53444(10) 0.0394(9) Uani 1 1 d . . . . .
H59 H -0.1777 0.3658 0.5368 0.047 Uiso 1 1 calc R U . . .
C45 C 0.6375(3) 0.22146(13) 0.50100(9) 0.0333(8) Uani 1 1 d . . . . .
C122 C 0.0484(4) 0.02071(15) 0.42255(10) 0.0426(9) Uani 1 1 d . . . . .
H60 H 0.0238 0.0486 0.4338 0.064 Uiso 1 1 calc R U . . .
H61 H 0.0293 -0.0080 0.4340 0.064 Uiso 1 1 calc R U . . .
H62 H 0.1274 0.0222 0.4222 0.064 Uiso 1 1 calc R U . . .
C56 C 0.5728(4) 0.17768(15) 0.56901(10) 0.0483(11) Uani 1 1 d . . . . .
C33 C 0.2694(3) 0.38435(16) 0.40751(10) 0.0429(9) Uani 1 1 d . . . . .
H63 H 0.2442 0.3532 0.4111 0.051 Uiso 1 1 calc R U . . .
C34 C 0.3438(3) 0.47506(15) 0.39701(9) 0.0391(9) Uani 1 1 d . . . . .
H64 H 0.3689 0.5062 0.3934 0.047 Uiso 1 1 calc R U . . .
C86 C 0.0796(4) 0.51550(14) 0.26731(9) 0.0400(9) Uani 1 1 d . . . . .
H65 H 0.1306 0.5200 0.2510 0.060 Uiso 1 1 calc R U . . .
H66 H 0.0733 0.4817 0.2720 0.060 Uiso 1 1 calc R U . . .
H67 H 0.0081 0.5280 0.2590 0.060 Uiso 1 1 calc R U . . .
C27 C 0.5557(4) 0.49158(14) 0.32241(11) 0.0428(9) Uani 1 1 d . . . . .
H68 H 0.5962 0.5155 0.3345 0.051 Uiso 1 1 calc R U . . .
C123 C 0.0334(4) -0.02417(14) 0.37094(12) 0.0495(11) Uani 1 1 d . . . . .
H69 H -0.0009 -0.0256 0.3485 0.074 Uiso 1 1 calc R U . . .
H70 H 0.1125 -0.0224 0.3710 0.074 Uiso 1 1 calc R U . . .
H71 H 0.0144 -0.0526 0.3827 0.074 Uiso 1 1 calc R U . . .
C102 C -0.1359(4) 0.43437(16) 0.54694(11) 0.0474(10) Uani 1 1 d . . . . .
H72 H -0.1982 0.4419 0.5575 0.057 Uiso 1 1 calc R U . . .
C124 C -0.0068(3) 0.01975(13) 0.38767(9) 0.0353(8) Uani 1 1 d . . . . .
C105 C 0.1522(4) 0.28116(15) 0.53733(11) 0.0452(10) Uani 1 1 d . . . . .
H73 H 0.1018 0.2692 0.5511 0.054 Uiso 1 1 calc R U . . .
C128 C 0.1735(4) 0.05339(14) 0.28451(10) 0.0409(9) Uani 1 1 d . . . . .
H74 H 0.2100 0.0532 0.2646 0.061 Uiso 1 1 calc R U . . .
H75 H 0.2183 0.0365 0.3018 0.061 Uiso 1 1 calc R U . . .
H76 H 0.1027 0.0377 0.2803 0.061 Uiso 1 1 calc R U . . .
C28 C 0.4761(4) 0.46081(17) 0.27132(11) 0.0509(11) Uani 1 1 d . . . . .
H77 H 0.4630 0.4633 0.2483 0.061 Uiso 1 1 calc R U . . .
C87 C 0.1335(4) 0.59445(14) 0.28975(10) 0.0459(10) Uani 1 1 d . . . . .
H78 H 0.1854 0.5975 0.2736 0.069 Uiso 1 1 calc R U . . .
H79 H 0.0626 0.6069 0.2807 0.069 Uiso 1 1 calc R U . . .
H80 H 0.1599 0.6124 0.3093 0.069 Uiso 1 1 calc R U . . .
C35 C 0.2390(3) 0.46829(18) 0.40473(10) 0.0487(11) Uani 1 1 d . . . . .
H81 H 0.1918 0.4946 0.4059 0.058 Uiso 1 1 calc R U . . .
C67 C 0.7005(4) 0.03232(19) 0.51796(11) 0.0557(12) Uani 1 1 d . . . . .
H82 H 0.6215 0.0329 0.5186 0.084 Uiso 1 1 calc R U . . .
H83 H 0.7348 0.0146 0.5367 0.084 Uiso 1 1 calc R U . . .
H84 H 0.7284 0.0648 0.5186 0.084 Uiso 1 1 calc R U . . .
C57 C 0.4769(4) 0.15924(17) 0.54568(11) 0.0557(12) Uani 1 1 d . . . . .
H85 H 0.4642 0.1258 0.5503 0.084 Uiso 1 1 calc R U . . .
H86 H 0.4115 0.1776 0.5487 0.084 Uiso 1 1 calc R U . . .
H87 H 0.4939 0.1626 0.5232 0.084 Uiso 1 1 calc R U . . .
C17 C 0.8745(4) 0.30768(16) 0.22416(11) 0.0518(11) Uani 1 1 d . . . . .
H88 H 0.7995 0.3173 0.2262 0.078 Uiso 1 1 calc R U . . .
H89 H 0.9226 0.3202 0.2425 0.078 Uiso 1 1 calc R U . . .
H90 H 0.8969 0.3201 0.2038 0.078 Uiso 1 1 calc R U . . .
C70 C 0.4881(4) 0.02702(18) 0.35024(10) 0.0541(12) Uani 1 1 d . . . . .
H91 H 0.4984 0.0610 0.3467 0.081 Uiso 1 1 calc R U . . .
H92 H 0.5566 0.0103 0.3484 0.081 Uiso 1 1 calc R U . . .
H93 H 0.4319 0.0149 0.3338 0.081 Uiso 1 1 calc R U . . .
C71 C 0.4528(4) 0.01911(14) 0.38415(9) 0.0400(9) Uani 1 1 d . . . . .
C29 C 0.5339(4) 0.49568(17) 0.28889(11) 0.0536(12) Uani 1 1 d . . . . .
H94 H 0.5588 0.5226 0.2781 0.064 Uiso 1 1 calc R U . . .
C53 C 0.5207(6) 0.38880(19) 0.59793(13) 0.0738(17) Uani 1 1 d . . . . .
H95 H 0.5424 0.4031 0.5780 0.111 Uiso 1 1 calc R U . . .
H96 H 0.4468 0.3761 0.5937 0.111 Uiso 1 1 calc R U . . .
H97 H 0.5226 0.4129 0.6150 0.111 Uiso 1 1 calc R U . . .
C106 C 0.3003(4) 0.31582(17) 0.49741(13) 0.0536(12) Uani 1 1 d . . . . .
H98 H 0.3511 0.3281 0.4839 0.064 Uiso 1 1 calc R U . . .
C58 C 0.6760(5) 0.14930(16) 0.56542(11) 0.0571(13) Uani 1 1 d . . . . .
H99 H 0.6631 0.1158 0.5699 0.086 Uiso 1 1 calc R U . . .
H100 H 0.6955 0.1527 0.5432 0.086 Uiso 1 1 calc R U . . .
H101 H 0.7355 0.1612 0.5808 0.086 Uiso 1 1 calc R U . . .
C140 C 0.0907(4) 0.3713(2) 0.18756(12) 0.0641(15) Uani 1 1 d . . . . .
H102 H 0.0779 0.3380 0.1818 0.096 Uiso 1 1 calc R U . . .
H103 H 0.0458 0.3802 0.2047 0.096 Uiso 1 1 calc R U . . .
H104 H 0.0714 0.3912 0.1684 0.096 Uiso 1 1 calc R U . . .
C145 C 0.4642(5) 0.22796(19) 0.23580(12) 0.0600(13) Uani 1 1 d . . . . .
H105 H 0.4469 0.2431 0.2146 0.090 Uiso 1 1 calc R U . . .
H106 H 0.5326 0.2104 0.2359 0.090 Uiso 1 1 calc R U . . .
H107 H 0.4056 0.2061 0.2398 0.090 Uiso 1 1 calc R U . . .
C68 C 0.6872(5) -0.04280(18) 0.48793(14) 0.0660(15) Uani 1 1 d . . . . .
H108 H 0.6083 -0.0431 0.4886 0.099 Uiso 1 1 calc R U . . .
H109 H 0.7053 -0.0599 0.4686 0.099 Uiso 1 1 calc R U . . .
H110 H 0.7228 -0.0582 0.5075 0.099 Uiso 1 1 calc R U . . .
C69 C 0.8478(4) 0.00750(17) 0.48558(11) 0.0497(11) Uani 1 1 d . . . . .
H111 H 0.8750 0.0400 0.4847 0.075 Uiso 1 1 calc R U . . .
H112 H 0.8825 -0.0082 0.5051 0.075 Uiso 1 1 calc R U . . .
H113 H 0.8650 -0.0099 0.4663 0.075 Uiso 1 1 calc R U . . .
C18 C 0.9990(5) 0.2401(2) 0.22076(15) 0.0722(17) Uani 1 1 d . . . . .
H114 H 1.0054 0.2055 0.2206 0.108 Uiso 1 1 calc R U . . .
H115 H 1.0207 0.2529 0.2004 0.108 Uiso 1 1 calc R U . . .
H116 H 1.0464 0.2530 0.2392 0.108 Uiso 1 1 calc R U . . .
C72 C 0.4365(5) -0.03319(17) 0.39003(12) 0.0589(13) Uani 1 1 d . . . . .
H117 H 0.4139 -0.0378 0.4118 0.088 Uiso 1 1 calc R U . . .
H118 H 0.3801 -0.0455 0.3737 0.088 Uiso 1 1 calc R U . . .
H119 H 0.5048 -0.0501 0.3884 0.088 Uiso 1 1 calc R U . . .
C146 C 0.5703(3) 0.2991(2) 0.25710(14) 0.0606(14) Uani 1 1 d . . . . .
H120 H 0.5547 0.3153 0.2361 0.091 Uiso 1 1 calc R U . . .
H121 H 0.5789 0.3227 0.2746 0.091 Uiso 1 1 calc R U . . .
H122 H 0.6374 0.2807 0.2571 0.091 Uiso 1 1 calc R U . . .
C73 C 0.3426(4) 0.04410(19) 0.38592(13) 0.0576(12) Uani 1 1 d . . . . .
H123 H 0.3508 0.0781 0.3822 0.086 Uiso 1 1 calc R U . . .
H124 H 0.2886 0.0310 0.3692 0.086 Uiso 1 1 calc R U . . .
H125 H 0.3184 0.0390 0.4075 0.086 Uiso 1 1 calc R U . . .
C59 C 0.5428(6) 0.16984(17) 0.60366(12) 0.0723(18) Uani 1 1 d . . . . .
H126 H 0.5305 0.1360 0.6071 0.108 Uiso 1 1 calc R U . . .
H127 H 0.6023 0.1810 0.6194 0.108 Uiso 1 1 calc R U . . .
H128 H 0.4764 0.1875 0.6066 0.108 Uiso 1 1 calc R U . . .
C141 C 0.2747(5) 0.3668(2) 0.17172(13) 0.0725(17) Uani 1 1 d . . . . .
H129 H 0.2643 0.3334 0.1658 0.109 Uiso 1 1 calc R U . . .
H130 H 0.2497 0.3867 0.1530 0.109 Uiso 1 1 calc R U . . .
H131 H 0.3521 0.3728 0.1782 0.109 Uiso 1 1 calc R U . . .
C107 C 0.2625(4) 0.27460(18) 0.54554(13) 0.0574(12) Uani 1 1 d . . . . .
H132 H 0.2875 0.2581 0.5649 0.069 Uiso 1 1 calc R U . . .
C54 C 0.5639(6) 0.32738(19) 0.63969(12) 0.0737(18) Uani 1 1 d . . . . .
H133 H 0.4913 0.3136 0.6348 0.111 Uiso 1 1 calc R U . . .
H134 H 0.6149 0.3027 0.6482 0.111 Uiso 1 1 calc R U . . .
H135 H 0.5613 0.3525 0.6560 0.111 Uiso 1 1 calc R U . . .
C19 C 0.8074(7) 0.2366(3) 0.19449(12) 0.097(3) Uani 1 1 d . . . . .
H136 H 0.8097 0.2019 0.1935 0.145 Uiso 1 1 calc R U . . .
H137 H 0.7327 0.2469 0.1963 0.145 Uiso 1 1 calc R U . . .
H138 H 0.8321 0.2498 0.1746 0.145 Uiso 1 1 calc R U . . .
C55 C 0.7132(5) 0.3693(2) 0.61654(14) 0.0750(17) Uani 1 1 d . . . . .
H139 H 0.7367 0.3826 0.5966 0.112 Uiso 1 1 calc R U . . .
H140 H 0.7110 0.3945 0.6328 0.112 Uiso 1 1 calc R U . . .
H141 H 0.7646 0.3447 0.6250 0.112 Uiso 1 1 calc R U . . .
C108 C 0.3363(4) 0.29182(19) 0.52590(14) 0.0614(14) Uani 1 1 d . . . . .
H142 H 0.4120 0.2873 0.5318 0.074 Uiso 1 1 calc R U . . .
C142 C 0.2274(7) 0.43007(19) 0.20843(14) 0.090(2) Uani 1 1 d . . . . .
H143 H 0.1860 0.4381 0.2266 0.136 Uiso 1 1 calc R U . . .
H144 H 0.3049 0.4359 0.2148 0.136 Uiso 1 1 calc R U . . .
H145 H 0.2026 0.4498 0.1896 0.136 Uiso 1 1 calc R U . . .
C149 C 0.3610(5) 0.21720(19) 0.37646(13) 0.0621(13) Uani 1 1 d . . . . .
H164 H 0.3628 0.2134 0.3537 0.075 Uiso 1 1 calc R U . . .
C150 C 0.4086(4) 0.25523(19) 0.39171(13) 0.0597(12) Uani 1 1 d . . . . .
H165 H 0.4411 0.2790 0.3797 0.072 Uiso 1 1 calc R U . . .
C151 C 0.3079(4) 0.18711(19) 0.42710(13) 0.0585(12) Uani 1 1 d . . . . .
C152 C 0.4097(4) 0.2594(2) 0.42516(13) 0.0613(13) Uani 1 1 d . . . . .
H166 H 0.4444 0.2858 0.4361 0.074 Uiso 1 1 calc R U . . .
C153 C 0.3089(4) 0.18334(18) 0.39389(13) 0.0596(13) Uani 1 1 d . . . . .
H167 H 0.2736 0.1573 0.3827 0.071 Uiso 1 1 calc R U . . .
C154 C 0.3613(4) 0.2259(2) 0.44237(13) 0.0606(13) Uani 1 1 d . . . . .
H168 H 0.3639 0.2290 0.4653 0.073 Uiso 1 1 calc R U . . .
C155 C 0.2547(6) 0.1507(2) 0.44647(17) 0.0808(17) Uani 1 1 d . . . . .
H169 H 0.2628 0.1598 0.4695 0.121 Uiso 1 1 calc R U . . .
H170 H 0.1772 0.1486 0.4386 0.121 Uiso 1 1 calc R U . . .
H171 H 0.2891 0.1198 0.4440 0.121 Uiso 1 1 calc R U . . .
C156 C 0.2794(8) 0.0632(3) 0.7372(3) 0.117(3) Uani 1 1 d . . . . .
C157 C 0.3462(9) 0.0531(3) 0.7143(3) 0.117(3) Uani 1 1 d . . . . .
H172 H 0.4138 0.0374 0.7193 0.140 Uiso 1 1 calc R U . . .
C158 C 0.3242(10) 0.0533(5) 0.7717(3) 0.166(5) Uani 1 1 d . . . . .
H173 H 0.2699 0.0617 0.7863 0.249 Uiso 1 1 calc R U . . .
H174 H 0.3419 0.0195 0.7741 0.249 Uiso 1 1 calc R U . . .
H175 H 0.3901 0.0721 0.7772 0.249 Uiso 1 1 calc R U . . .
C159 C 0.3079(9) 0.0680(4) 0.6817(3) 0.134(4) Uani 1 1 d . . . . .
H176 H 0.3552 0.0605 0.6658 0.160 Uiso 1 1 calc R U . . .
C160 C 0.1798(9) 0.0874(4) 0.7272(5) 0.200(9) Uani 1 1 d . . . . .
H177 H 0.1386 0.0973 0.7441 0.241 Uiso 1 1 calc R U . . .
C161 C 0.1368(13) 0.0981(6) 0.6959(4) 0.188(8) Uani 1 1 d . . . . .
H178 H 0.0635 0.1084 0.6918 0.226 Uiso 1 1 calc R U . . .
C162 C 0.2052(12) 0.0936(7) 0.6687(6) 0.335(17) Uani 1 1 d . . . . .
H179 H 0.1876 0.1046 0.6470 0.401 Uiso 1 1 calc R U . . .
O4 O 0.4260(4) 0.26980(16) 0.07059(11) 0.0938(15) Uani 1 1 d . . . . .
H180 H 0.4096 0.2557 0.0529 0.141 Uiso 1 1 calc R U . . .
C164 C 0.3654(5) 0.4512(2) 0.52828(12) 0.0668(14) Uani 1 1 d . . . . .
C165 C 0.3349(5) 0.4648(2) 0.49339(13) 0.0658(14) Uani 1 1 d . . . . .
C167 C 0.3925(5) 0.2428(3) 0.09594(14) 0.0808(18) Uani 1 1 d . . . . .
H184 H 0.4281 0.2113 0.0962 0.097 Uiso 1 1 calc R U . . .
H185 H 0.3129 0.2378 0.0922 0.097 Uiso 1 1 calc R U . . .
C168 C 0.4201(10) 0.2663(4) 0.12800(19) 0.150(5) Uani 1 1 d . . . . .
H186 H 0.3956 0.2464 0.1452 0.225 Uiso 1 1 calc R U . . .
H187 H 0.4990 0.2707 0.1319 0.225 Uiso 1 1 calc R U . . .
H188 H 0.3839 0.2972 0.1279 0.225 Uiso 1 1 calc R U . . .
C90 C -0.1137(5) 0.65851(18) 0.35303(17) 0.0403(15) Uani 0.735(11) 1 d . . P A 1
H146 H -0.1205 0.6558 0.3293 0.060 Uiso 0.735(11) 1 calc R U P A 1
H147 H -0.1577 0.6852 0.3592 0.060 Uiso 0.735(11) 1 calc R U P A 1
H148 H -0.0374 0.6638 0.3612 0.060 Uiso 0.735(11) 1 calc R U P A 1
C89 C -0.2743(5) 0.6050(2) 0.35358(18) 0.0418(16) Uani 0.735(11) 1 d . . P A 1
H149 H -0.2780 0.6024 0.3299 0.063 Uiso 0.735(11) 1 calc R U P A 1
H150 H -0.3034 0.5761 0.3625 0.063 Uiso 0.735(11) 1 calc R U P A 1
H151 H -0.3174 0.6323 0.3593 0.063 Uiso 0.735(11) 1 calc R U P A 1
C91 C -0.1444(6) 0.6161(2) 0.40388(13) 0.0450(19) Uani 0.735(11) 1 d . . P A 1
H152 H -0.1858 0.6436 0.4100 0.067 Uiso 0.735(11) 1 calc R U P A 1
H153 H -0.1728 0.5874 0.4133 0.067 Uiso 0.735(11) 1 calc R U P A 1
H154 H -0.0676 0.6200 0.4121 0.067 Uiso 0.735(11) 1 calc R U P A 1
C173 C -0.2206(16) 0.5991(6) 0.4020(4) 0.041(5) Uani 0.265(11) 1 d . . P A 2
H155 H -0.1668 0.5902 0.4201 0.062 Uiso 0.265(11) 1 calc R U P A 2
H156 H -0.2607 0.6271 0.4080 0.062 Uiso 0.265(11) 1 calc R U P A 2
H157 H -0.2714 0.5728 0.3970 0.062 Uiso 0.265(11) 1 calc R U P A 2
C174 C -0.078(2) 0.6497(7) 0.3812(8) 0.084(11) Uani 0.265(11) 1 d . . P A 2
H158 H -0.0241 0.6361 0.3976 0.126 Uiso 0.265(11) 1 calc R U P A 2
H159 H -0.0417 0.6634 0.3636 0.126 Uiso 0.265(11) 1 calc R U P A 2
H160 H -0.1191 0.6745 0.3912 0.126 Uiso 0.265(11) 1 calc R U P A 2
C175 C -0.242(3) 0.6243(11) 0.3431(5) 0.101(13) Uani 0.265(11) 1 d . . P A 2
H161 H -0.2852 0.5960 0.3368 0.152 Uiso 0.265(11) 1 calc R U P A 2
H162 H -0.2888 0.6482 0.3518 0.152 Uiso 0.265(11) 1 calc R U P A 2
H163 H -0.2114 0.6371 0.3241 0.152 Uiso 0.265(11) 1 calc R U P A 2
O3 O 0.2983(3) 0.47518(17) 0.54844(11) 0.0550(14) Uani 0.749(9) 1 d . . P B 1
O8 O 0.4548(10) 0.4635(5) 0.5436(3) 0.061(5) Uani 0.251(9) 1 d . . P B 2
O7 O 0.4743(8) 0.3578(3) 0.0670(2) 0.120(3) Uani 0.637(6) 1 d D . P C 1
H189 H 0.5191 0.3765 0.0769 0.179 Uiso 0.637(6) 1 calc R U P C 1
C171 C 0.5463(13) 0.3645(4) 0.0191(3) 0.120(6) Uani 0.637(6) 1 d . . P C 1
H190 H 0.5319 0.3732 -0.0039 0.180 Uiso 0.637(6) 1 calc R U P C 1
H191 H 0.6038 0.3849 0.0297 0.180 Uiso 0.637(6) 1 calc R U P C 1
H192 H 0.5696 0.3313 0.0209 0.180 Uiso 0.637(6) 1 calc R U P C 1
C172 C 0.4594(16) 0.3699(5) 0.0331(3) 0.143(7) Uani 0.637(6) 1 d D . P C 1
H193 H 0.4012 0.3498 0.0220 0.171 Uiso 0.637(6) 1 calc R U P C 1
H194 H 0.4354 0.4033 0.0308 0.171 Uiso 0.637(6) 1 calc R U P C 1
O9 O 0.1596(8) 0.1071(3) 0.5963(2) 0.060(3) Uani 0.363(6) 1 d . . P C 2
H197 H 0.1009 0.1179 0.5871 0.090 Uiso 0.363(6) 1 calc R U P C 2
C176 C 0.2243(13) 0.1867(5) 0.6146(3) 0.063(4) Uani 0.363(6) 1 d . . P C 2
H198 H 0.2874 0.2070 0.6126 0.094 Uiso 0.363(6) 1 calc R U P C 2
H199 H 0.1581 0.2027 0.6052 0.094 Uiso 0.363(6) 1 calc R U P C 2
H200 H 0.2189 0.1800 0.6377 0.094 Uiso 0.363(6) 1 calc R U P C 2
C177 C 0.2376(15) 0.1406(6) 0.5967(5) 0.080(5) Uani 0.363(6) 1 d . . P C 2
H201 H 0.2463 0.1486 0.5738 0.096 Uiso 0.363(6) 1 calc R U P C 2
H202 H 0.3068 0.1260 0.6061 0.096 Uiso 0.363(6) 1 calc R U P C 2

loop_
_atom_site_aniso_label
_atom_site_aniso_U_11
_atom_site_aniso_U_22
_atom_site_aniso_U_33
_atom_site_aniso_U_23
_atom_site_aniso_U_13
_atom_site_aniso_U_12
Ni1 0.0277(3) 0.0194(3) 0.0286(3) -0.0010(2) 0.0061(2) 0.0006(2)
Ni2 0.0316(3) 0.0208(3) 0.0296(3) -0.0004(2) 0.0031(2) -0.0012(2)
P3 0.0324(5) 0.0282(5) 0.0283(4) -0.0026(3) 0.0057(3) -0.0031(4)
P4 0.0301(5) 0.0208(4) 0.0376(5) 0.0002(4) 0.0024(3) -0.0009(3)
N6 0.0301(15) 0.0236(14) 0.0254(13) -0.0028(11) 0.0056(11) 0.0009(11)
N8 0.0267(14) 0.0235(15) 0.0276(14) -0.0011(11) 0.0047(11) 0.0012(11)
N7 0.0281(14) 0.0215(14) 0.0277(14) 0.0016(11) 0.0034(11) -0.0004(11)
N5 0.0275(14) 0.0221(14) 0.0301(14) -0.0002(11) 0.0055(11) -0.0015(11)
N1 0.0359(16) 0.0225(15) 0.0291(14) -0.0031(12) 0.0043(12) -0.0011(12)
O2 0.0415(15) 0.0364(15) 0.0339(13) -0.0006(11) 0.0071(11) -0.0074(12)
N2 0.0246(14) 0.0253(15) 0.0351(15) -0.0023(12) 0.0019(11) -0.0008(12)
N3 0.0298(15) 0.0227(15) 0.0325(15) 0.0024(12) 0.0022(12) -0.0004(12)
C75 0.0280(17) 0.0232(17) 0.0323(17) 0.0008(14) 0.0057(13) 0.0029(14)
C10 0.0274(17) 0.0290(19) 0.0355(18) -0.0003(15) 0.0037(14) 0.0002(14)
N4 0.0281(14) 0.0223(15) 0.0327(15) 0.0025(12) 0.0032(11) -0.0019(11)
C1 0.0268(17) 0.0245(17) 0.0309(17) 0.0015(14) 0.0013(13) 0.0014(13)
O1 0.0426(15) 0.0231(13) 0.0468(15) -0.0045(11) 0.0016(12) -0.0032(11)
C96 0.0261(16) 0.0261(18) 0.0309(17) -0.0045(14) 0.0087(13) -0.0030(13)
C114 0.0272(16) 0.0226(17) 0.0271(16) -0.0001(13) 0.0040(13) 0.0015(13)
C133 0.0263(16) 0.0245(17) 0.0305(17) -0.0006(13) 0.0024(13) 0.0003(13)
C129 0.0279(17) 0.0221(17) 0.0266(16) -0.0010(13) 0.0050(13) 0.0007(13)
C115 0.0323(18) 0.0246(18) 0.0280(16) -0.0004(13) 0.0010(13) -0.0007(14)
C92 0.0236(16) 0.0284(18) 0.0292(16) -0.0065(14) 0.0045(13) -0.0028(13)
C2 0.0257(16) 0.0211(17) 0.0358(18) -0.0001(14) 0.0012(13) -0.0011(13)
C147 0.0324(18) 0.0253(18) 0.0285(16) -0.0006(13) 0.0046(13) -0.0043(14)
C130 0.0296(17) 0.0238(17) 0.0253(15) -0.0019(13) 0.0037(13) 0.0035(13)
C97 0.0322(18) 0.035(2) 0.0239(16) -0.0010(14) 0.0043(13) -0.0041(15)
C3 0.0319(18) 0.0237(17) 0.0295(17) -0.0018(13) 0.0002(13) -0.0019(14)
C134 0.0297(18) 0.0300(19) 0.0299(17) 0.0005(14) 0.0075(13) -0.0004(14)
C4 0.0299(17) 0.0229(17) 0.0317(17) -0.0012(14) 0.0016(13) 0.0022(14)
C135 0.0284(17) 0.0255(18) 0.0318(17) 0.0024(14) 0.0026(13) -0.0016(14)
C20 0.0353(19) 0.0272(19) 0.0313(17) -0.0027(14) 0.0005(14) 0.0003(15)
C46 0.0317(18) 0.0266(18) 0.0352(18) -0.0003(14) 0.0048(14) -0.0009(14)
C42 0.0326(18) 0.0214(17) 0.0340(18) -0.0015(14) 0.0023(14) -0.0027(14)
C131 0.0281(17) 0.0236(17) 0.0283(16) -0.0010(13) 0.0034(13) 0.0026(14)
C109 0.0298(17) 0.0224(17) 0.0314(17) 0.0001(13) 0.0047(13) 0.0009(14)
C116 0.0303(17) 0.0219(17) 0.0286(16) -0.0023(13) 0.0022(13) -0.0024(14)
C148 0.0270(16) 0.0229(17) 0.0276(16) 0.0015(13) 0.0038(13) 0.0015(13)
C43 0.0374(19) 0.0225(17) 0.0266(16) 0.0017(13) 0.0018(14) 0.0000(14)
C5 0.0262(17) 0.0252(18) 0.0326(17) 0.0015(14) 0.0019(13) -0.0005(14)
C117 0.0336(18) 0.0222(17) 0.0342(17) -0.0012(14) 0.0000(14) 0.0010(14)
C136 0.0271(16) 0.0212(17) 0.0303(16) -0.0011(13) 0.0033(13) -0.0026(13)
C36 0.0256(16) 0.0227(17) 0.0332(17) 0.0001(14) 0.0018(13) -0.0052(13)
C118 0.0313(18) 0.0277(18) 0.0289(17) -0.0015(14) 0.0019(13) 0.0029(14)
C60 0.0354(18) 0.0237(17) 0.0275(16) 0.0013(13) 0.0024(13) -0.0001(14)
C93 0.0275(17) 0.0226(17) 0.0301(16) -0.0017(13) 0.0028(13) 0.0030(13)
C41 0.0297(17) 0.0281(18) 0.0308(17) -0.0024(14) 0.0034(13) -0.0014(14)
C47 0.0316(18) 0.0297(19) 0.0293(17) -0.0026(14) 0.0027(13) -0.0010(15)
C110 0.0307(18) 0.0304(19) 0.0307(17) 0.0002(14) 0.0075(14) 0.0014(14)
C37 0.0344(19) 0.0263(18) 0.0343(18) -0.0014(14) 0.0051(14) -0.0010(15)
C113 0.0264(16) 0.0209(17) 0.0307(16) 0.0001(13) 0.0034(13) -0.0001(13)
C74 0.0333(18) 0.0243(18) 0.0309(17) 0.0013(14) -0.0034(14) -0.0003(14)
C137 0.0308(17) 0.0231(17) 0.0303(17) -0.0013(14) 0.0025(13) -0.0021(14)
C111 0.043(2) 0.0233(18) 0.0316(17) 0.0031(14) 0.0098(15) -0.0008(15)
C61 0.0346(18) 0.0204(17) 0.0301(17) -0.0006(13) 0.0068(14) -0.0007(14)
C21 0.036(2) 0.034(2) 0.0383(19) -0.0012(16) -0.0004(15) -0.0039(16)
C11 0.0263(17) 0.0276(18) 0.0295(17) 0.0016(14) 0.0020(13) 0.0035(14)
C119 0.0301(17) 0.0224(17) 0.0347(17) 0.0015(14) -0.0002(14) 0.0019(14)
C24 0.0315(18) 0.0235(18) 0.047(2) 0.0062(16) 0.0027(15) 0.0038(14)
C120 0.0302(17) 0.0247(18) 0.0299(16) 0.0011(14) 0.0016(13) 0.0011(14)
C48 0.0355(19) 0.0294(19) 0.0310(17) -0.0024(14) -0.0007(14) -0.0028(15)
C6 0.0314(18) 0.0223(17) 0.0340(18) 0.0030(14) 0.0009(14) -0.0003(14)
C76 0.0371(19) 0.0233(18) 0.0330(17) -0.0003(14) 0.0023(14) 0.0012(15)
C12 0.0255(16) 0.0260(18) 0.0299(16) 0.0007(14) 0.0015(13) 0.0025(13)
C7 0.0328(18) 0.0233(18) 0.0346(18) 0.0023(14) 0.0068(14) -0.0011(14)
C38 0.0304(17) 0.0242(18) 0.0320(17) -0.0022(14) 0.0002(13) -0.0018(14)
C132 0.0247(16) 0.0255(18) 0.0292(16) 0.0005(13) 0.0038(13) 0.0008(13)
C44 0.047(2) 0.0235(18) 0.0288(17) 0.0027(14) 0.0021(15) -0.0012(15)
C139 0.0369(19) 0.032(2) 0.0303(17) 0.0052(15) 0.0045(14) 0.0010(15)
C30 0.0342(19) 0.033(2) 0.0337(18) -0.0033(15) 0.0005(14) -0.0003(15)
C94 0.0280(17) 0.0243(18) 0.0344(18) -0.0065(14) 0.0049(13) 0.0016(14)
C39 0.0323(18) 0.0265(18) 0.0358(18) -0.0029(15) 0.0057(14) 0.0002(15)
C125 0.0379(19) 0.0235(18) 0.0316(17) -0.0027(14) 0.0063(14) 0.0017(15)
C103 0.039(2) 0.044(2) 0.044(2) -0.0049(18) 0.0081(17) -0.0004(18)
C138 0.0277(17) 0.0254(18) 0.0363(18) 0.0008(14) 0.0048(14) 0.0002(14)
C126 0.041(2) 0.0287(19) 0.0319(18) -0.0028(15) 0.0035(15) 0.0010(16)
C8 0.0287(17) 0.0249(18) 0.0347(18) 0.0023(14) -0.0002(14) -0.0014(14)
C66 0.043(2) 0.031(2) 0.0357(19) 0.0067(16) -0.0001(16) 0.0014(16)
C77 0.0261(17) 0.0236(17) 0.0333(17) -0.0029(14) 0.0037(13) 0.0003(13)
C40 0.0282(17) 0.0250(18) 0.0332(17) -0.0011(14) 0.0023(13) -0.0007(14)
C112 0.039(2) 0.0291(19) 0.0357(19) 0.0022(15) 0.0089(15) -0.0014(16)
C95 0.0289(17) 0.0318(19) 0.0285(16) -0.0064(14) 0.0043(13) 0.0007(14)
C98 0.038(2) 0.035(2) 0.0333(18) -0.0053(16) 0.0026(15) -0.0059(16)
C78 0.045(2) 0.0257(19) 0.0359(19) -0.0035(15) -0.0006(16) 0.0038(16)
C84 0.050(2) 0.0231(18) 0.0354(19) 0.0020(15) 0.0037(16) -0.0008(16)
C62 0.0370(19) 0.0267(18) 0.0312(17) 0.0009(14) 0.0025(14) -0.0042(15)
C79 0.047(2) 0.0195(17) 0.0383(19) 0.0013(15) 0.0017(16) 0.0020(15)
C49 0.0355(19) 0.037(2) 0.0301(18) -0.0027(15) 0.0054(14) 0.0017(16)
C50 0.045(2) 0.033(2) 0.0303(18) 0.0019(15) 0.0037(15) -0.0039(17)
C22 0.044(2) 0.0277(19) 0.039(2) -0.0010(16) -0.0001(16) -0.0007(16)
C63 0.040(2) 0.0225(18) 0.0360(18) 0.0007(14) 0.0039(15) -0.0014(15)
C99 0.058(3) 0.031(2) 0.045(2) -0.0100(17) 0.0146(19) -0.0032(19)
C100 0.0327(18) 0.034(2) 0.0327(18) -0.0048(15) 0.0035(14) -0.0010(15)
C80 0.0342(18) 0.0227(17) 0.0316(17) -0.0011(14) 0.0059(14) 0.0017(14)
C31 0.0328(19) 0.036(2) 0.046(2) 0.0011(17) 0.0003(16) 0.0013(16)
C64 0.0349(18) 0.0270(18) 0.0305(17) -0.0003(14) 0.0011(14) -0.0020(15)
C25 0.037(2) 0.0270(19) 0.042(2) 0.0038(16) 0.0007(16) 0.0000(16)
C127 0.039(2) 0.030(2) 0.042(2) -0.0005(16) 0.0084(16) 0.0054(16)
C51 0.048(2) 0.031(2) 0.0308(18) 0.0008(15) 0.0004(16) -0.0050(17)
C81 0.046(2) 0.0218(18) 0.0293(17) 0.0014(14) 0.0038(15) 0.0012(15)
C13 0.0265(17) 0.033(2) 0.0361(18) -0.0003(15) 0.0023(14) 0.0022(15)
C14 0.0270(17) 0.0280(19) 0.0354(18) 0.0001(15) -0.0003(14) 0.0043(14)
C9 0.0342(18) 0.0264(18) 0.0311(17) -0.0006(14) 0.0033(14) -0.0025(15)
C15 0.0351(19) 0.0310(19) 0.0324(18) -0.0030(15) 0.0050(14) 0.0026(15)
C143 0.032(2) 0.047(2) 0.052(2) 0.0095(19) 0.0067(17) 0.0129(18)
C65 0.0347(19) 0.0263(18) 0.0317(17) 0.0016(14) 0.0014(14) 0.0001(15)
C16 0.043(2) 0.038(2) 0.0333(19) 0.0034(16) 0.0040(16) -0.0024(17)
C23 0.049(2) 0.033(2) 0.038(2) -0.0047(16) 0.0048(17) -0.0006(18)
C26 0.048(2) 0.038(2) 0.042(2) 0.0011(18) -0.0071(18) 0.0019(18)
C121 0.047(2) 0.031(2) 0.045(2) 0.0076(17) 0.0028(17) -0.0073(17)
C104 0.040(2) 0.0294(19) 0.0377(19) -0.0075(16) 0.0015(16) 0.0006(16)
C85 0.045(2) 0.032(2) 0.0375(19) 0.0047(16) 0.0090(16) -0.0017(17)
C144 0.0325(19) 0.042(2) 0.040(2) 0.0022(17) 0.0069(15) 0.0085(17)
C82 0.041(2) 0.0241(18) 0.0401(19) -0.0034(15) 0.0047(16) 0.0048(16)
C32 0.031(2) 0.070(3) 0.037(2) -0.006(2) 0.0041(16) -0.005(2)
C88 0.049(2) 0.026(2) 0.046(2) -0.0024(16) 0.0059(18) 0.0057(17)
C83 0.0351(19) 0.0205(17) 0.0335(17) -0.0001(14) 0.0027(14) 0.0025(14)
C52 0.064(3) 0.035(2) 0.035(2) -0.0040(17) 0.0172(18) -0.002(2)
C101 0.040(2) 0.034(2) 0.046(2) -0.0040(17) 0.0136(17) -0.0066(17)
C45 0.041(2) 0.0278(19) 0.0304(17) 0.0035(14) 0.0014(15) -0.0021(15)
C122 0.049(2) 0.036(2) 0.042(2) 0.0122(17) 0.0039(18) 0.0000(18)
C56 0.084(3) 0.029(2) 0.033(2) 0.0019(16) 0.010(2) -0.010(2)
C33 0.038(2) 0.047(2) 0.043(2) 0.0028(18) 0.0021(17) -0.0100(19)
C34 0.040(2) 0.038(2) 0.038(2) -0.0067(17) 0.0008(16) 0.0027(17)
C86 0.057(2) 0.030(2) 0.0329(19) 0.0019(15) 0.0050(17) 0.0041(18)
C27 0.048(2) 0.029(2) 0.050(2) 0.0071(17) -0.0014(18) -0.0081(17)
C123 0.068(3) 0.023(2) 0.060(3) 0.0036(18) 0.020(2) -0.0013(19)
C102 0.055(3) 0.043(2) 0.049(2) -0.0104(19) 0.021(2) -0.004(2)
C124 0.041(2) 0.0242(19) 0.041(2) 0.0010(15) 0.0074(16) -0.0007(15)
C105 0.048(2) 0.041(2) 0.046(2) -0.0010(18) 0.0006(18) 0.0070(19)
C128 0.060(3) 0.027(2) 0.037(2) -0.0017(16) 0.0122(18) 0.0051(18)
C28 0.062(3) 0.049(3) 0.039(2) 0.0117(19) -0.0045(19) 0.001(2)
C87 0.072(3) 0.024(2) 0.043(2) 0.0066(17) 0.012(2) 0.0011(19)
C35 0.038(2) 0.066(3) 0.041(2) -0.014(2) 0.0006(17) 0.014(2)
C67 0.060(3) 0.067(3) 0.040(2) 0.015(2) 0.006(2) 0.015(2)
C57 0.081(3) 0.040(3) 0.048(2) -0.002(2) 0.017(2) -0.026(2)
C17 0.067(3) 0.046(3) 0.047(2) 0.012(2) 0.023(2) 0.007(2)
C70 0.071(3) 0.050(3) 0.040(2) -0.002(2) 0.000(2) -0.020(2)
C71 0.053(2) 0.032(2) 0.0338(19) 0.0006(16) -0.0049(17) -0.0107(18)
C29 0.062(3) 0.045(3) 0.053(3) 0.023(2) 0.001(2) -0.006(2)
C53 0.118(5) 0.048(3) 0.059(3) 0.003(2) 0.027(3) 0.030(3)
C106 0.036(2) 0.050(3) 0.076(3) -0.013(2) 0.011(2) -0.001(2)
C58 0.098(4) 0.031(2) 0.040(2) 0.0040(18) -0.003(2) 0.002(2)
C140 0.050(3) 0.098(4) 0.043(2) 0.025(3) -0.001(2) 0.003(3)
C145 0.073(3) 0.059(3) 0.049(3) -0.003(2) 0.011(2) 0.031(3)
C68 0.074(3) 0.048(3) 0.071(3) 0.028(3) -0.015(3) -0.008(3)
C69 0.050(3) 0.054(3) 0.044(2) 0.011(2) -0.0004(19) 0.007(2)
C18 0.075(4) 0.072(4) 0.077(4) 0.038(3) 0.044(3) 0.028(3)
C72 0.085(4) 0.041(3) 0.048(2) 0.002(2) -0.009(2) -0.025(2)
C146 0.029(2) 0.074(3) 0.080(3) 0.031(3) 0.014(2) 0.011(2)
C73 0.045(3) 0.058(3) 0.066(3) 0.004(2) -0.007(2) -0.006(2)
C59 0.144(6) 0.034(2) 0.041(2) 0.004(2) 0.017(3) -0.018(3)
C141 0.077(4) 0.093(4) 0.050(3) 0.029(3) 0.022(3) 0.033(3)
C107 0.056(3) 0.051(3) 0.061(3) -0.001(2) -0.012(2) 0.011(2)
C54 0.136(5) 0.046(3) 0.046(3) -0.005(2) 0.041(3) -0.002(3)
C19 0.150(6) 0.104(5) 0.033(2) 0.010(3) -0.010(3) -0.074(5)
C55 0.084(4) 0.083(4) 0.060(3) -0.030(3) 0.018(3) -0.025(3)
C108 0.043(3) 0.057(3) 0.081(4) -0.017(3) -0.008(2) 0.011(2)
C142 0.165(7) 0.039(3) 0.057(3) 0.017(2) -0.033(4) -0.009(4)
C149 0.078(4) 0.055(3) 0.052(3) -0.004(2) -0.001(2) 0.000(3)
C150 0.062(3) 0.051(3) 0.067(3) 0.000(2) 0.008(2) -0.008(2)
C151 0.054(3) 0.054(3) 0.068(3) 0.009(2) 0.004(2) 0.004(2)
C152 0.058(3) 0.059(3) 0.065(3) -0.010(3) 0.001(2) -0.009(2)
C153 0.066(3) 0.046(3) 0.062(3) -0.003(2) -0.012(2) -0.006(2)
C154 0.064(3) 0.063(3) 0.053(3) -0.008(2) 0.000(2) 0.004(3)
C155 0.093(5) 0.062(4) 0.090(4) 0.016(3) 0.017(3) -0.006(3)
C156 0.110(6) 0.078(5) 0.172(9) -0.053(6) 0.062(6) -0.029(5)
C157 0.130(7) 0.097(6) 0.127(7) -0.024(6) 0.030(6) -0.004(5)
C158 0.148(9) 0.198(13) 0.151(10) -0.082(9) 0.012(8) 0.045(9)
C159 0.108(7) 0.111(7) 0.187(11) -0.052(7) 0.044(7) -0.017(6)
C160 0.086(6) 0.128(9) 0.41(2) -0.157(13) 0.117(11) -0.052(6)
C161 0.157(12) 0.199(15) 0.204(14) -0.125(12) -0.005(10) -0.027(10)
C162 0.121(11) 0.35(2) 0.55(4) -0.36(3) 0.088(16) -0.062(13)
O4 0.128(4) 0.078(3) 0.082(3) -0.039(2) 0.047(3) -0.033(3)
C164 0.073(4) 0.078(4) 0.048(3) -0.003(3) -0.003(2) -0.002(3)
C165 0.063(3) 0.082(4) 0.052(3) 0.008(3) 0.004(2) -0.004(3)
C167 0.063(3) 0.115(6) 0.065(3) 0.007(3) 0.010(3) 0.005(4)
C168 0.224(12) 0.158(9) 0.067(4) -0.032(5) 0.006(6) 0.094(9)
C90 0.046(3) 0.022(3) 0.054(4) -0.002(2) 0.009(3) 0.005(2)
C89 0.042(3) 0.038(4) 0.046(4) -0.002(3) 0.006(3) 0.009(3)
C91 0.067(5) 0.036(3) 0.033(3) -0.007(2) 0.005(3) 0.014(3)
C173 0.048(11) 0.035(9) 0.044(8) -0.009(7) 0.023(7) 0.003(8)
C174 0.110(19) 0.029(10) 0.13(2) -0.036(12) 0.082(18) -0.027(11)
C175 0.18(3) 0.076(19) 0.055(13) 0.031(12) 0.059(17) 0.09(2)
O3 0.046(2) 0.063(3) 0.054(3) -0.017(2) 0.0003(18) 0.001(2)
O8 0.047(8) 0.071(10) 0.068(9) -0.008(7) 0.018(6) -0.024(7)
O7 0.143(8) 0.082(6) 0.140(8) -0.014(5) 0.043(6) 0.001(5)
C171 0.180(14) 0.093(9) 0.096(8) -0.048(7) 0.058(9) -0.083(9)
C172 0.227(19) 0.078(9) 0.137(12) 0.052(8) 0.082(13) 0.070(10)
O9 0.071(6) 0.041(5) 0.067(6) 0.009(4) 0.001(5) -0.006(4)
C176 0.075(10) 0.059(9) 0.052(7) 0.007(6) -0.005(7) -0.021(7)
C177 0.074(11) 0.064(10) 0.104(13) -0.001(9) 0.023(9) -0.027(8)

loop_
_atom_type_symbol
_atom_type_description
_atom_type_scat_dispersion_real
_atom_type_scat_dispersion_imag
_atom_type_scat_source
C C 0.0181 0.0091 'International Tables Vol C Tables 4.2.6.8 and 6.1.1.4'
H H 0.0000 0.0000 'International Tables Vol C Tables 4.2.6.8 and 6.1.1.4'
N N 0.0311 0.0180 'International Tables Vol C Tables 4.2.6.8 and 6.1.1.4'
Ni Ni -3.0029 0.5091 'International Tables Vol C Tables 4.2.6.8 and 6.1.1.4'
O O 0.0492 0.0322 'International Tables Vol C Tables 4.2.6.8 and 6.1.1.4'
P P 0.2955 0.4335 'International Tables Vol C Tables 4.2.6.8 and 6.1.1.4'

loop_
_geom_angle_atom_site_label_1
_geom_angle_atom_site_label_2
_geom_angle_atom_site_label_3
_geom_angle
N8 Ni1 N7 85.55(12)
N8 Ni1 N5 92.03(12)
N7 Ni1 N5 177.24(12)
N8 Ni1 N6 176.81(12)
N7 Ni1 N6 92.04(12)
N5 Ni1 N6 90.42(12)
N3 Ni2 N1 85.96(12)
N3 Ni2 N4 175.98(13)
N1 Ni2 N4 92.17(12)
N3 Ni2 N2 91.75(12)
N1 Ni2 N2 177.37(13)
N4 Ni2 N2 90.19(12)
O2 P3 C97 110.24(16)
O2 P3 C104 112.76(18)
C97 P3 C104 103.63(17)
O2 P3 C96 115.16(16)
C97 P3 C96 110.79(16)
C104 P3 C96 103.52(17)
O1 P4 C24 110.41(17)
O1 P4 C30 113.20(17)
C24 P4 C30 102.28(17)
O1 P4 C36 115.92(16)
C24 P4 C36 110.10(16)
C30 P4 C36 103.93(17)
C110 N6 C109 105.0(3)
C110 N6 Ni1 126.1(2)
C109 N6 Ni1 128.7(2)
C75 N8 C148 103.9(3)
C75 N8 Ni1 122.6(2)
C148 N8 Ni1 133.0(2)
C114 N7 C129 104.2(3)
C114 N7 Ni1 122.4(2)
C129 N7 Ni1 133.4(2)
C92 N5 C93 104.5(3)
C92 N5 Ni1 127.4(2)
C93 N5 Ni1 128.1(2)
C42 N1 C43 104.3(3)
C42 N1 Ni2 122.7(2)
C43 N1 Ni2 132.7(2)
C2 N2 C5 105.0(3)
C2 N2 Ni2 127.4(2)
C5 N2 Ni2 127.6(2)
C1 N3 C3 103.9(3)
C1 N3 Ni2 123.0(2)
C3 N3 Ni2 133.0(2)
N8 C75 C77 132.8(3)
N8 C75 C80 113.7(3)
C77 C75 C80 113.3(3)
C12 C10 C13 121.0(3)
C12 C10 H1 119.5
C13 C10 H1 119.5
C40 N4 C38 104.8(3)
C40 N4 Ni2 126.2(2)
C38 N4 Ni2 128.7(2)
N3 C1 C8 133.1(3)
N3 C1 C4 114.2(3)
C8 C1 C4 112.6(3)
C110 C96 C92 122.1(3)
C110 C96 P3 113.9(3)
C92 C96 P3 123.7(3)
N7 C114 C113 132.7(3)
N7 C114 C131 114.1(3)
C113 C114 C131 113.0(3)
C136 C133 C137 121.3(3)
C136 C133 H2 119.4
C137 C133 H2 119.4
N7 C129 C132 123.0(3)
N7 C129 C130 109.3(3)
C132 C129 C130 127.7(3)
C116 C115 C119 120.0(3)
C116 C115 H3 120.0
C119 C115 H3 120.0
N5 C92 C96 123.9(3)
N5 C92 C95 110.0(3)
C96 C92 C95 126.0(3)
N2 C2 C36 124.6(3)
N2 C2 C7 110.4(3)
C36 C2 C7 124.8(3)
C80 C147 C148 105.9(3)
C80 C147 H4 127.0
C148 C147 H4 127.0
C131 C130 C129 107.9(3)
C131 C130 H5 126.1
C129 C130 H5 126.1
C101 C97 C100 119.7(4)
C101 C97 P3 117.3(3)
C100 C97 P3 123.0(3)
C74 C3 N3 122.7(3)
C74 C3 C6 127.5(3)
N3 C3 C6 109.7(3)
C138 C134 C137 122.8(3)
C138 C134 H6 118.6
C137 C134 H6 118.6
C6 C4 C1 104.2(3)
C6 C4 C11 149.8(3)
C1 C4 C11 106.0(3)
C138 C135 C136 121.5(3)
C138 C135 H7 119.3
C136 C135 H7 119.3
C23 C20 C14 113.5(3)
C23 C20 C21 107.0(3)
C14 C20 C21 109.5(3)
C23 C20 C22 107.2(3)
C14 C20 C22 109.6(3)
C21 C20 C22 109.9(3)
C47 C46 C49 120.1(3)
C47 C46 H8 120.0
C49 C46 H8 120.0
N1 C42 C41 133.1(3)
N1 C42 C45 114.2(3)
C41 C42 C45 112.0(3)
C130 C131 C114 104.6(3)
C130 C131 C120 149.0(3)
C114 C131 C120 106.1(3)
C113 C109 N6 121.3(3)
C113 C109 C111 128.6(3)
N6 C109 C111 109.6(3)
C115 C116 C120 121.6(3)
C115 C116 C113 129.5(3)
C120 C116 C113 108.9(3)
C132 C148 N8 122.4(3)
C132 C148 C147 127.0(3)
N8 C148 C147 110.4(3)
N1 C43 C74 123.5(3)
N1 C43 C44 109.9(3)
C74 C43 C44 126.6(3)
C8 C5 N2 121.0(3)
C8 C5 C9 128.3(3)
N2 C5 C9 109.7(3)
C119 C117 C118 124.3(3)
C119 C117 H9 117.9
C118 C117 H9 117.9
C133 C136 C135 118.8(3)
C133 C136 C132 121.8(3)
C135 C136 C132 119.4(3)
C40 C36 C2 122.0(3)
C40 C36 P4 114.7(3)
C2 C36 P4 123.2(3)
C120 C118 C117 117.3(3)
C120 C118 C125 122.1(3)
C117 C118 C125 120.6(3)
C62 C60 C61 121.9(3)
C62 C60 H10 119.1
C61 C60 H10 119.1
C77 C93 N5 121.1(3)
C77 C93 C94 127.8(3)
N5 C93 C94 110.2(3)
C38 C41 C42 121.0(3)
C38 C41 C47 132.7(3)
C42 C41 C47 105.1(3)
C46 C47 C48 121.3(3)
C46 C47 C41 129.6(3)
C48 C47 C41 109.1(3)
N6 C110 C96 125.2(3)
N6 C110 C112 110.2(3)
C96 C110 C112 124.6(3)
C39 C37 C38 107.6(3)
C39 C37 H11 126.2
C38 C37 H11 126.2
C109 C113 C114 121.1(3)
C109 C113 C116 133.1(3)
C114 C113 C116 105.1(3)
C3 C74 C43 120.2(3)
C3 C74 C61 119.7(3)
C43 C74 C61 120.0(3)
C134 C137 C133 117.6(3)
C134 C137 C139 121.9(3)
C133 C137 C139 120.5(3)
C112 C111 C109 108.1(3)
C112 C111 H12 125.9
C109 C111 H12 125.9
C60 C61 C64 118.8(3)
C60 C61 C74 119.4(3)
C64 C61 C74 121.8(3)
C20 C21 H13 109.5
C20 C21 H14 109.5
H13 C21 H14 109.5
C20 C21 H15 109.5
H13 C21 H15 109.5
H14 C21 H15 109.5
C14 C11 C12 119.3(3)
C14 C11 C4 134.0(3)
C12 C11 C4 106.4(3)
C117 C119 C115 117.6(3)
C117 C119 C124 122.9(3)
C115 C119 C124 119.4(3)
C25 C24 C27 118.9(4)
C25 C24 P4 122.8(3)
C27 C24 P4 118.3(3)
C118 C120 C116 119.1(3)
C118 C120 C131 133.9(3)
C116 C120 C131 106.9(3)
C51 C48 C47 119.5(3)
C51 C48 C45 134.0(3)
C47 C48 C45 106.5(3)
C4 C6 C3 107.8(3)
C4 C6 H16 126.1
C3 C6 H16 126.1
C81 C76 C83 119.9(3)
C81 C76 C80 133.8(3)
C83 C76 C80 106.3(3)
C10 C12 C11 120.9(3)
C10 C12 C8 130.1(3)
C11 C12 C8 108.8(3)
C9 C7 C2 107.3(3)
C9 C7 H17 126.3
C2 C7 H17 126.3
C41 C38 N4 121.1(3)
C41 C38 C37 128.7(3)
N4 C38 C37 109.7(3)
C148 C132 C129 120.2(3)
C148 C132 C136 121.1(3)
C129 C132 C136 118.7(3)
C45 C44 C43 106.6(3)
C45 C44 H18 126.7
C43 C44 H18 126.7
C142 C139 C141 108.7(5)
C142 C139 C140 108.2(5)
C141 C139 C140 107.0(4)
C142 C139 C137 109.1(3)
C141 C139 C137 113.0(3)
C140 C139 C137 110.7(3)
C34 C30 C31 118.4(4)
C34 C30 P4 117.6(3)
C31 C30 P4 123.8(3)
C95 C94 C93 107.5(3)
C95 C94 H19 126.3
C93 C94 H19 126.3
C37 C39 C40 107.5(3)
C37 C39 H20 126.2
C40 C39 H20 126.2
C128 C125 C118 112.3(3)
C128 C125 C126 107.4(3)
C118 C125 C126 110.0(3)
C128 C125 C127 107.8(3)
C118 C125 C127 108.7(3)
C126 C125 C127 110.7(3)
C106 C103 C104 120.3(4)
C106 C103 H21 119.9
C104 C103 H21 119.9
C135 C138 C134 118.0(3)
C135 C138 C144 122.2(3)
C134 C138 C144 119.8(3)
C125 C126 H22 109.5
C125 C126 H23 109.5
H22 C126 H23 109.5
C125 C126 H24 109.5
H22 C126 H24 109.5
H23 C126 H24 109.5
C1 C8 C5 120.5(3)
C1 C8 C12 105.8(3)
C5 C8 C12 132.4(3)
C69 C66 C68 108.0(4)
C69 C66 C67 109.4(4)
C68 C66 C67 106.9(4)
C69 C66 C65 110.7(3)
C68 C66 C65 113.2(3)
C67 C66 C65 108.6(3)
C93 C77 C75 120.8(3)
C93 C77 C83 133.1(3)
C75 C77 C83 104.8(3)
N4 C40 C36 125.4(3)
N4 C40 C39 110.4(3)
C36 C40 C39 124.2(3)
C111 C112 C110 107.0(3)
C111 C112 H25 126.5
C110 C112 H25 126.5
C94 C95 C92 107.6(3)
C94 C95 H26 126.2
C92 C95 H26 126.2
C100 C98 C99 120.5(4)
C100 C98 H27 119.8
C99 C98 H27 119.8
C79 C78 C82 118.7(3)
C79 C78 C88 121.5(3)
C82 C78 C88 119.8(4)
C81 C84 C86 109.0(3)
C81 C84 C87 112.2(3)
C86 C84 C87 107.4(3)
C81 C84 C85 110.2(3)
C86 C84 C85 110.7(3)
C87 C84 C85 107.4(3)
C60 C62 C63 117.6(3)
C60 C62 C71 119.1(3)
C63 C62 C71 123.3(3)
C78 C79 C81 124.1(3)
C78 C79 H28 117.9
C81 C79 H28 117.9
C50 C49 C46 117.7(3)
C50 C49 C52 122.3(3)
C46 C49 C52 120.0(3)
C49 C50 C51 123.8(3)
C49 C50 H29 118.1
C51 C50 H29 118.1
C20 C22 H30 109.5
C20 C22 H31 109.5
H30 C22 H31 109.5
C20 C22 H32 109.5
H30 C22 H32 109.5
H31 C22 H32 109.5
C62 C63 C65 122.8(3)
C62 C63 H33 118.6
C65 C63 H33 118.6
C98 C99 C102 119.6(4)
C98 C99 H34 120.2
C102 C99 H34 120.2
C98 C100 C97 119.9(3)
C98 C100 H35 120.1
C97 C100 H35 120.1
C147 C80 C75 106.0(3)
C147 C80 C76 148.0(3)
C75 C80 C76 106.0(3)
C33 C31 C30 121.3(4)
C33 C31 H36 119.4
C30 C31 H36 119.4
C65 C64 C61 121.2(3)
C65 C64 H37 119.4
C61 C64 H37 119.4
C26 C25 C24 120.8(4)
C26 C25 H38 119.6
C24 C25 H38 119.6
C125 C127 H39 109.5
C125 C127 H40 109.5
H39 C127 H40 109.5
C125 C127 H41 109.5
H39 C127 H41 109.5
H40 C127 H41 109.5
C48 C51 C50 117.4(4)
C48 C51 C56 122.4(3)
C50 C51 C56 120.2(3)
C76 C81 C79 116.7(3)
C76 C81 C84 122.3(3)
C79 C81 C84 121.0(3)
C15 C13 C10 116.8(3)
C15 C13 C16 121.3(3)
C10 C13 C16 121.9(3)
C11 C14 C15 116.9(3)
C11 C14 C20 122.7(3)
C15 C14 C20 120.2(3)
C7 C9 C5 107.3(3)
C7 C9 H42 126.4
C5 C9 H42 126.4
C13 C15 C14 124.7(3)
C13 C15 H43 117.6
C14 C15 H43 117.6
C144 C143 H44 109.5
C144 C143 H45 109.5
H44 C143 H45 109.5
C144 C143 H46 109.5
H44 C143 H46 109.5
H45 C143 H46 109.5
C64 C65 C63 117.7(3)
C64 C65 C66 119.9(3)
C63 C65 C66 122.4(3)
C17 C16 C18 108.1(4)
C17 C16 C13 111.8(3)
C18 C16 C13 109.2(3)
C17 C16 C19 107.0(4)
C18 C16 C19 110.2(5)
C13 C16 C19 110.5(4)
C20 C23 H47 109.5
C20 C23 H48 109.5
H47 C23 H48 109.5
C20 C23 H49 109.5
H47 C23 H49 109.5
H48 C23 H49 109.5
C25 C26 C28 120.1(4)
C25 C26 H50 120.0
C28 C26 H50 120.0
C124 C121 H51 109.5
C124 C121 H52 109.5
H51 C121 H52 109.5
C124 C121 H53 109.5
H51 C121 H53 109.5
H52 C121 H53 109.5
C105 C104 C103 119.5(4)
C105 C104 P3 118.8(3)
C103 C104 P3 121.3(3)
C84 C85 H54 109.5
C84 C85 H55 109.5
H54 C85 H55 109.5
C84 C85 H56 109.5
H54 C85 H56 109.5
H55 C85 H56 109.5
C143 C144 C146 108.0(4)
C143 C144 C145 108.5(4)
C146 C144 C145 109.9(4)
C143 C144 C138 112.6(3)
C146 C144 C138 108.4(3)
C145 C144 C138 109.4(3)
C83 C82 C78 119.2(4)
C83 C82 H57 120.4
C78 C82 H57 120.4
C33 C32 C35 120.1(4)
C33 C32 H58 120.0
C35 C32 H58 120.0
C175 C88 C174 118.7(19)
C175 C88 C78 111.5(9)
C91 C88 C78 110.4(4)
C174 C88 C78 110.0(9)
C91 C88 C89 111.8(5)
C78 C88 C89 107.5(4)
C91 C88 C90 109.3(4)
C78 C88 C90 111.0(4)
C89 C88 C90 106.9(4)
C175 C88 C173 104.1(14)
C174 C88 C173 100.5(11)
C78 C88 C173 111.2(6)
C82 C83 C76 121.2(3)
C82 C83 C77 129.5(3)
C76 C83 C77 109.2(3)
C54 C52 C55 110.0(5)
C54 C52 C49 113.8(4)
C55 C52 C49 109.1(4)
C54 C52 C53 107.2(4)
C55 C52 C53 107.6(5)
C49 C52 C53 109.0(4)
C97 C101 C102 120.2(4)
C97 C101 H59 119.9
C102 C101 H59 119.9
C44 C45 C42 104.9(3)
C44 C45 C48 147.8(4)
C42 C45 C48 106.9(3)
C124 C122 H60 109.5
C124 C122 H61 109.5
H60 C122 H61 109.5
C124 C122 H62 109.5
H60 C122 H62 109.5
H61 C122 H62 109.5
C51 C56 C58 109.3(4)
C51 C56 C59 112.3(4)
C58 C56 C59 107.7(4)
C51 C56 C57 109.8(4)
C58 C56 C57 111.0(4)
C59 C56 C57 106.8(4)
C32 C33 C31 119.5(4)
C32 C33 H63 120.2
C31 C33 H63 120.2
C35 C34 C30 120.7(4)
C35 C34 H64 119.6
C30 C34 H64 119.6
C84 C86 H65 109.5
C84 C86 H66 109.5
H65 C86 H66 109.5
C84 C86 H67 109.5
H65 C86 H67 109.5
H66 C86 H67 109.5
C29 C27 C24 119.8(4)
C29 C27 H68 120.1
C24 C27 H68 120.1
C124 C123 H69 109.5
C124 C123 H70 109.5
H69 C123 H70 109.5
C124 C123 H71 109.5
H69 C123 H71 109.5
H70 C123 H71 109.5
C101 C102 C99 120.1(4)
C101 C102 H72 119.9
C99 C102 H72 119.9
C122 C124 C123 107.9(3)
C122 C124 C119 108.4(3)
C123 C124 C119 112.0(3)
C122 C124 C121 109.4(3)
C123 C124 C121 109.1(3)
C119 C124 C121 109.9(3)
C104 C105 C107 120.1(5)
C104 C105 H73 119.9
C107 C105 H73 119.9
C125 C128 H74 109.5
C125 C128 H75 109.5
H74 C128 H75 109.5
C125 C128 H76 109.5
H74 C128 H76 109.5
H75 C128 H76 109.5
C29 C28 C26 120.3(4)
C29 C28 H77 119.8
C26 C28 H77 119.8
C84 C87 H78 109.5
C84 C87 H79 109.5
H78 C87 H79 109.5
C84 C87 H80 109.5
H78 C87 H80 109.5
H79 C87 H80 109.5
C34 C35 C32 119.9(4)
C34 C35 H81 120.1
C32 C35 H81 120.1
C66 C67 H82 109.5
C66 C67 H83 109.5
H82 C67 H83 109.5
C66 C67 H84 109.5
H82 C67 H84 109.5
H83 C67 H84 109.5
C56 C57 H85 109.5
C56 C57 H86 109.5
H85 C57 H86 109.5
C56 C57 H87 109.5
H85 C57 H87 109.5
H86 C57 H87 109.5
C16 C17 H88 109.5
C16 C17 H89 109.5
H88 C17 H89 109.5
C16 C17 H90 109.5
H88 C17 H90 109.5
H89 C17 H90 109.5
C71 C70 H91 109.5
C71 C70 H92 109.5
H91 C70 H92 109.5
C71 C70 H93 109.5
H91 C70 H93 109.5
H92 C70 H93 109.5
C72 C71 C70 110.2(4)
C72 C71 C62 112.4(3)
C70 C71 C62 108.8(3)
C72 C71 C73 107.7(4)
C70 C71 C73 108.5(4)
C62 C71 C73 109.1(3)
C28 C29 C27 120.1(4)
C28 C29 H94 119.9
C27 C29 H94 119.9
C52 C53 H95 109.5
C52 C53 H96 109.5
H95 C53 H96 109.5
C52 C53 H97 109.5
H95 C53 H97 109.5
H96 C53 H97 109.5
C103 C106 C108 119.5(5)
C103 C106 H98 120.2
C108 C106 H98 120.2
C56 C58 H99 109.5
C56 C58 H100 109.5
H99 C58 H100 109.5
C56 C58 H101 109.5
H99 C58 H101 109.5
H100 C58 H101 109.5
C139 C140 H102 109.5
C139 C140 H103 109.5
H102 C140 H103 109.5
C139 C140 H104 109.5
H102 C140 H104 109.5
H103 C140 H104 109.5
C144 C145 H105 109.5
C144 C145 H106 109.5
H105 C145 H106 109.5
C144 C145 H107 109.5
H105 C145 H107 109.5
H106 C145 H107 109.5
C66 C68 H108 109.5
C66 C68 H109 109.5
H108 C68 H109 109.5
C66 C68 H110 109.5
H108 C68 H110 109.5
H109 C68 H110 109.5
C66 C69 H111 109.5
C66 C69 H112 109.5
H111 C69 H112 109.5
C66 C69 H113 109.5
H111 C69 H113 109.5
H112 C69 H113 109.5
C16 C18 H114 109.5
C16 C18 H115 109.5
H114 C18 H115 109.5
C16 C18 H116 109.5
H114 C18 H116 109.5
H115 C18 H116 109.5
C71 C72 H117 109.5
C71 C72 H118 109.5
H117 C72 H118 109.5
C71 C72 H119 109.5
H117 C72 H119 109.5
H118 C72 H119 109.5
C144 C146 H120 109.5
C144 C146 H121 109.5
H120 C146 H121 109.5
C144 C146 H122 109.5
H120 C146 H122 109.5
H121 C146 H122 109.5
C71 C73 H123 109.5
C71 C73 H124 109.5
H123 C73 H124 109.5
C71 C73 H125 109.5
H123 C73 H125 109.5
H124 C73 H125 109.5
C56 C59 H126 109.5
C56 C59 H127 109.5
H126 C59 H127 109.5
C56 C59 H128 109.5
H126 C59 H128 109.5
H127 C59 H128 109.5
C139 C141 H129 109.5
C139 C141 H130 109.5
H129 C141 H130 109.5
C139 C141 H131 109.5
H129 C141 H131 109.5
H130 C141 H131 109.5
C108 C107 C105 120.5(5)
C108 C107 H132 119.7
C105 C107 H132 119.7
C52 C54 H133 109.5
C52 C54 H134 109.5
H133 C54 H134 109.5
C52 C54 H135 109.5
H133 C54 H135 109.5
H134 C54 H135 109.5
C16 C19 H136 109.5
C16 C19 H137 109.5
H136 C19 H137 109.5
C16 C19 H138 109.5
H136 C19 H138 109.5
H137 C19 H138 109.5
C52 C55 H139 109.5
C52 C55 H140 109.5
H139 C55 H140 109.5
C52 C55 H141 109.5
H139 C55 H141 109.5
H140 C55 H141 109.5
C107 C108 C106 120.0(5)
C107 C108 H142 120.0
C106 C108 H142 120.0
C139 C142 H143 109.5
C139 C142 H144 109.5
H143 C142 H144 109.5
C139 C142 H145 109.5
H143 C142 H145 109.5
H144 C142 H145 109.5
C150 C149 C153 120.4(5)
C150 C149 H164 119.8
C153 C149 H164 119.8
C149 C150 C152 119.4(5)
C149 C150 H165 120.3
C152 C150 H165 120.3
C153 C151 C154 117.2(5)
C153 C151 C155 122.1(5)
C154 C151 C155 120.7(5)
C154 C152 C150 120.3(5)
C154 C152 H166 119.8
C150 C152 H166 119.8
C151 C153 C149 121.0(5)
C151 C153 H167 119.5
C149 C153 H167 119.5
C152 C154 C151 121.5(5)
C152 C154 H168 119.2
C151 C154 H168 119.2
C151 C155 H169 109.5
C151 C155 H170 109.5
H169 C155 H170 109.5
C151 C155 H171 109.5
H169 C155 H171 109.5
H170 C155 H171 109.5
C157 C156 C160 118.0(12)
C157 C156 C158 115.9(10)
C160 C156 C158 125.6(11)
C156 C157 C159 115.5(11)
C156 C157 H172 122.3
C159 C157 H172 122.3
C156 C158 H173 109.5
C156 C158 H174 109.5
H173 C158 H174 109.5
C156 C158 H175 109.5
H173 C158 H175 109.5
H174 C158 H175 109.5
C157 C159 C162 130.8(13)
C157 C159 H176 114.6
C162 C159 H176 114.6
C161 C160 C156 127.5(13)
C161 C160 H177 116.3
C156 C160 H177 116.3
C160 C161 C162 120.0(17)
C160 C161 H178 120.0
C162 C161 H178 120.0
C161 C162 C159 107(2)
C161 C162 H179 126.4
C159 C162 H179 126.4
C167 O4 H180 109.5
O8 C164 C165 122.0(8)
O3 C164 C165 109.9(5)
O4 C167 C168 111.5(7)
O4 C167 H184 109.3
C168 C167 H184 109.3
O4 C167 H185 109.3
C168 C167 H185 109.3
H184 C167 H185 108.0
C167 C168 H186 109.5
C167 C168 H187 109.5
H186 C168 H187 109.5
C167 C168 H188 109.5
H186 C168 H188 109.5
H187 C168 H188 109.5
C88 C90 H146 109.5
C88 C90 H147 109.5
H146 C90 H147 109.5
C88 C90 H148 109.5
H146 C90 H148 109.5
H147 C90 H148 109.5
C88 C89 H149 109.5
C88 C89 H150 109.5
H149 C89 H150 109.5
C88 C89 H151 109.5
H149 C89 H151 109.5
H150 C89 H151 109.5
C88 C91 H152 109.5
C88 C91 H153 109.5
H152 C91 H153 109.5
C88 C91 H154 109.5
H152 C91 H154 109.5
H153 C91 H154 109.5
C88 C173 H155 109.5
C88 C173 H156 109.5
H155 C173 H156 109.5
C88 C173 H157 109.5
H155 C173 H157 109.5
H156 C173 H157 109.5
C88 C174 H158 109.5
C88 C174 H159 109.5
H158 C174 H159 109.5
C88 C174 H160 109.5
H158 C174 H160 109.5
H159 C174 H160 109.5
C88 C175 H161 109.5
C88 C175 H162 109.5
H161 C175 H162 109.5
C88 C175 H163 109.5
H161 C175 H163 109.5
H162 C175 H163 109.5
C172 O7 H189 109.5
C172 C171 H190 109.5
C172 C171 H191 109.5
H190 C171 H191 109.5
C172 C171 H192 109.5
H190 C171 H192 109.5
H191 C171 H192 109.5
C171 C172 O7 112.6(14)
C171 C172 H193 109.1
O7 C172 H193 109.1
C171 C172 H194 109.1
O7 C172 H194 109.1
H193 C172 H194 107.8
C177 O9 H197 109.5
C177 C176 H198 109.5
C177 C176 H199 109.5
H198 C176 H199 109.5
C177 C176 H200 109.5
H198 C176 H200 109.5
H199 C176 H200 109.5
O9 C177 C176 119.5(15)
O9 C177 H201 107.4
C176 C177 H201 107.4
O9 C177 H202 107.4
C176 C177 H202 107.4
H201 C177 H202 107.0

loop_
_geom_bond_atom_site_label_1
_geom_bond_atom_site_label_2
_geom_bond_distance
Ni1 N8 1.887(3)
Ni1 N7 1.888(3)
Ni1 N5 1.945(3)
Ni1 N6 1.947(3)
Ni2 N3 1.884(3)
Ni2 N1 1.891(3)
Ni2 N4 1.952(3)
Ni2 N2 1.958(3)
P3 O2 1.486(3)
P3 C97 1.799(4)
P3 C104 1.814(4)
P3 C96 1.820(4)
P4 O1 1.488(3)
P4 C24 1.803(4)
P4 C30 1.807(4)
P4 C36 1.817(4)
N6 C110 1.379(4)
N6 C109 1.398(4)
N8 C75 1.347(4)
N8 C148 1.397(4)
N7 C114 1.346(4)
N7 C129 1.395(4)
N5 C92 1.383(4)
N5 C93 1.406(4)
N1 C42 1.337(5)
N1 C43 1.386(5)
N2 C2 1.359(4)
N2 C5 1.406(5)
N3 C1 1.337(5)
N3 C3 1.399(4)
C75 C77 1.386(5)
C75 C80 1.416(5)
C10 C12 1.370(5)
C10 C13 1.399(5)
C10 H1 0.9500
N4 C40 1.373(5)
N4 C38 1.414(5)
C1 C8 1.381(5)
C1 C4 1.432(5)
C96 C110 1.397(5)
C96 C92 1.398(5)
C114 C113 1.381(5)
C114 C131 1.423(5)
C133 C136 1.391(5)
C133 C137 1.404(5)
C133 H2 0.9500
C129 C132 1.397(5)
C129 C130 1.445(5)
C115 C116 1.378(5)
C115 C119 1.407(5)
C115 H3 0.9500
C92 C95 1.449(5)
C2 C36 1.400(5)
C2 C7 1.441(5)
C147 C80 1.373(5)
C147 C148 1.449(5)
C147 H4 0.9500
C130 C131 1.361(5)
C130 H5 0.9500
C97 C101 1.379(5)
C97 C100 1.401(5)
C3 C74 1.391(5)
C3 C6 1.435(5)
C134 C138 1.391(5)
C134 C137 1.392(5)
C134 H6 0.9500
C4 C6 1.363(5)
C4 C11 1.485(5)
C135 C138 1.385(5)
C135 C136 1.404(5)
C135 H7 0.9500
C20 C23 1.527(5)
C20 C14 1.537(5)
C20 C21 1.544(5)
C20 C22 1.547(5)
C46 C47 1.379(5)
C46 C49 1.405(5)
C46 H8 0.9500
C42 C41 1.394(5)
C42 C45 1.419(5)
C131 C120 1.469(5)
C109 C113 1.374(5)
C109 C111 1.429(5)
C116 C120 1.431(5)
C116 C113 1.489(5)
C148 C132 1.394(5)
C43 C74 1.396(5)
C43 C44 1.449(5)
C5 C8 1.383(5)
C5 C9 1.424(5)
C117 C119 1.390(5)
C117 C118 1.407(5)
C117 H9 0.9500
C136 C132 1.485(5)
C36 C40 1.395(5)
C118 C120 1.398(5)
C118 C125 1.532(5)
C60 C62 1.387(5)
C60 C61 1.393(5)
C60 H10 0.9500
C93 C77 1.372(5)
C93 C94 1.431(5)
C41 C38 1.370(5)
C41 C47 1.493(5)
C47 C48 1.423(5)
C110 C112 1.444(5)
C37 C39 1.345(5)
C37 C38 1.426(5)
C37 H11 0.9500
C74 C61 1.482(5)
C137 C139 1.529(5)
C111 C112 1.335(5)
C111 H12 0.9500
C61 C64 1.401(5)
C21 H13 0.9800
C21 H14 0.9800
C21 H15 0.9800
C11 C14 1.393(5)
C11 C12 1.437(5)
C119 C124 1.531(5)
C24 C25 1.390(5)
C24 C27 1.403(5)
C48 C51 1.400(5)
C48 C45 1.477(5)
C6 H16 0.9500
C76 C81 1.401(5)
C76 C83 1.431(5)
C76 C80 1.486(5)
C12 C8 1.487(5)
C7 C9 1.342(5)
C7 H17 0.9500
C44 C45 1.369(5)
C44 H18 0.9500
C139 C142 1.510(7)
C139 C141 1.510(6)
C139 C140 1.524(6)
C30 C34 1.390(5)
C30 C31 1.392(6)
C94 C95 1.336(5)
C94 H19 0.9500
C39 C40 1.440(5)
C39 H20 0.9500
C125 C128 1.530(5)
C125 C126 1.536(5)
C125 C127 1.545(5)
C103 C106 1.382(6)
C103 C104 1.398(6)
C103 H21 0.9500
C138 C144 1.536(5)
C126 H22 0.9800
C126 H23 0.9800
C126 H24 0.9800
C66 C69 1.505(6)
C66 C68 1.526(6)
C66 C67 1.530(6)
C66 C65 1.531(5)
C77 C83 1.488(5)
C112 H25 0.9500
C95 H26 0.9500
C98 C100 1.378(5)
C98 C99 1.384(6)
C98 H27 0.9500
C78 C79 1.380(6)
C78 C82 1.410(5)
C78 C88 1.531(5)
C84 C81 1.529(5)
C84 C86 1.537(5)
C84 C87 1.539(5)
C84 C85 1.543(6)
C62 C63 1.394(5)
C62 C71 1.532(5)
C79 C81 1.405(5)
C79 H28 0.9500
C49 C50 1.395(6)
C49 C52 1.521(5)
C50 C51 1.401(5)
C50 H29 0.9500
C22 H30 0.9800
C22 H31 0.9800
C22 H32 0.9800
C63 C65 1.396(5)
C63 H33 0.9500
C99 C102 1.392(6)
C99 H34 0.9500
C100 H35 0.9500
C31 C33 1.382(6)
C31 H36 0.9500
C64 C65 1.393(5)
C64 H37 0.9500
C25 C26 1.373(6)
C25 H38 0.9500
C127 H39 0.9800
C127 H40 0.9800
C127 H41 0.9800
C51 C56 1.524(5)
C13 C15 1.394(5)
C13 C16 1.527(5)
C14 C15 1.405(5)
C9 H42 0.9500
C15 H43 0.9500
C143 C144 1.522(6)
C143 H44 0.9800
C143 H45 0.9800
C143 H46 0.9800
C16 C17 1.522(6)
C16 C18 1.523(6)
C16 C19 1.527(6)
C23 H47 0.9800
C23 H48 0.9800
C23 H49 0.9800
C26 C28 1.382(6)
C26 H50 0.9500
C121 C124 1.540(6)
C121 H51 0.9800
C121 H52 0.9800
C121 H53 0.9800
C104 C105 1.377(6)
C85 H54 0.9800
C85 H55 0.9800
C85 H56 0.9800
C144 C146 1.529(6)
C144 C145 1.534(6)
C82 C83 1.382(5)
C82 H57 0.9500
C32 C33 1.380(6)
C32 C35 1.391(7)
C32 H58 0.9500
C88 C175 1.45(3)
C88 C91 1.483(7)
C88 C174 1.49(2)
C88 C89 1.546(7)
C88 C90 1.563(7)
C88 C173 1.738(15)
C52 C54 1.502(6)
C52 C55 1.517(7)
C52 C53 1.561(7)
C101 C102 1.387(6)
C101 H59 0.9500
C122 C124 1.529(6)
C122 H60 0.9800
C122 H61 0.9800
C122 H62 0.9800
C56 C58 1.527(7)
C56 C59 1.535(6)
C56 C57 1.538(7)
C33 H63 0.9500
C34 C35 1.382(6)
C34 H64 0.9500
C86 H65 0.9800
C86 H66 0.9800
C86 H67 0.9800
C27 C29 1.388(6)
C27 H68 0.9500
C123 C124 1.529(6)
C123 H69 0.9800
C123 H70 0.9800
C123 H71 0.9800
C102 H72 0.9500
C105 C107 1.383(7)
C105 H73 0.9500
C128 H74 0.9800
C128 H75 0.9800
C128 H76 0.9800
C28 C29 1.377(7)
C28 H77 0.9500
C87 H78 0.9800
C87 H79 0.9800
C87 H80 0.9800
C35 H81 0.9500
C67 H82 0.9800
C67 H83 0.9800
C67 H84 0.9800
C57 H85 0.9800
C57 H86 0.9800
C57 H87 0.9800
C17 H88 0.9800
C17 H89 0.9800
C17 H90 0.9800
C70 C71 1.529(6)
C70 H91 0.9800
C70 H92 0.9800
C70 H93 0.9800
C71 C72 1.514(6)
C71 C73 1.544(7)
C29 H94 0.9500
C53 H95 0.9800
C53 H96 0.9800
C53 H97 0.9800
C106 C108 1.391(8)
C106 H98 0.9500
C58 H99 0.9800
C58 H100 0.9800
C58 H101 0.9800
C140 H102 0.9800
C140 H103 0.9800
C140 H104 0.9800
C145 H105 0.9800
C145 H106 0.9800
C145 H107 0.9800
C68 H108 0.9800
C68 H109 0.9800
C68 H110 0.9800
C69 H111 0.9800
C69 H112 0.9800
C69 H113 0.9800
C18 H114 0.9800
C18 H115 0.9800
C18 H116 0.9800
C72 H117 0.9800
C72 H118 0.9800
C72 H119 0.9800
C146 H120 0.9800
C146 H121 0.9800
C146 H122 0.9800
C73 H123 0.9800
C73 H124 0.9800
C73 H125 0.9800
C59 H126 0.9800
C59 H127 0.9800
C59 H128 0.9800
C141 H129 0.9800
C141 H130 0.9800
C141 H131 0.9800
C107 C108 1.374(8)
C107 H132 0.9500
C54 H133 0.9800
C54 H134 0.9800
C54 H135 0.9800
C19 H136 0.9800
C19 H137 0.9800
C19 H138 0.9800
C55 H139 0.9800
C55 H140 0.9800
C55 H141 0.9800
C108 H142 0.9500
C142 H143 0.9800
C142 H144 0.9800
C142 H145 0.9800
C149 C150 1.348(7)
C149 C153 1.396(8)
C149 H164 0.9500
C150 C152 1.387(7)
C150 H165 0.9500
C151 C153 1.379(8)
C151 C154 1.394(7)
C151 C155 1.499(8)
C152 C154 1.361(8)
C152 H166 0.9500
C153 H167 0.9500
C154 H168 0.9500
C155 H169 0.9800
C155 H170 0.9800
C155 H171 0.9800
C156 C157 1.354(12)
C156 C160 1.431(17)
C156 C158 1.499(15)
C157 C159 1.442(14)
C157 H172 0.9500
C158 H173 0.9800
C158 H174 0.9800
C158 H175 0.9800
C159 C162 1.51(2)
C159 H176 0.9500
C160 C161 1.38(2)
C160 H177 0.9500
C161 C162 1.49(2)
C161 H178 0.9500
C162 H179 0.9500
O4 C167 1.395(8)
O4 H180 0.8400
C164 O8 1.263(14)
C164 O3 1.412(7)
C164 C165 1.502(7)
C167 C168 1.489(10)
C167 H184 0.9900
C167 H185 0.9900
C168 H186 0.9800
C168 H187 0.9800
C168 H188 0.9800
C90 H146 0.9800
C90 H147 0.9800
C90 H148 0.9800
C89 H149 0.9800
C89 H150 0.9800
C89 H151 0.9800
C91 H152 0.9800
C91 H153 0.9800
C91 H154 0.9800
C173 H155 0.9800
C173 H156 0.9800
C173 H157 0.9800
C174 H158 0.9800
C174 H159 0.9800
C174 H160 0.9800
C175 H161 0.9800
C175 H162 0.9800
C175 H163 0.9800
O7 C172 1.438(9)
O7 H189 0.8400
C171 C172 1.284(19)
C171 H190 0.9800
C171 H191 0.9800
C171 H192 0.9800
C172 H193 0.9900
C172 H194 0.9900
O9 C177 1.350(17)
O9 H197 0.8400
C176 C177 1.52(2)
C176 H198 0.9800
C176 H199 0.9800
C176 H200 0.9800
C177 H201 0.9900
C177 H202 0.9900

loop_
_geom_hbond_atom_site_label_D
_geom_hbond_atom_site_label_H
_geom_hbond_atom_site_label_A
_geom_hbond_distance_DH
_geom_hbond_distance_HA
_geom_hbond_distance_DA
_geom_hbond_angle_DHA
_geom_hbond_site_symmetry_A
C94 H19 O3 0.95 2.65 3.487(5) 147.6 3_566
C39 H20 O8 0.95 2.64 3.558(16) 162.6 3_666
C112 H25 O2 0.95 2.37 3.022(5) 125.2 .
C105 H73 O4 0.95 2.64 3.552(7) 161.1 4_566
O4 H180 O2 0.84 1.85 2.672(5) 164.3 4_665
C94 H19 O3 0.95 2.65 3.487(5) 147.6 3_566
C39 H20 O8 0.95 2.64 3.558(16) 162.6 3_666

loop_
_geom_torsion_atom_site_label_1
_geom_torsion_atom_site_label_2
_geom_torsion_atom_site_label_3
_geom_torsion_atom_site_label_4
_geom_torsion
N7 Ni1 N8 C75 171.7(3)
N5 Ni1 N8 C75 -7.0(3)
N7 Ni1 N8 C148 -18.0(3)
N5 Ni1 N8 C148 163.3(3)
N8 Ni1 N7 C114 -169.0(3)
N6 Ni1 N7 C114 13.1(3)
N8 Ni1 N7 C129 8.6(3)
N6 Ni1 N7 C129 -169.3(3)
N3 Ni2 N1 C42 174.0(3)
N4 Ni2 N1 C42 -9.6(3)
N3 Ni2 N1 C43 -13.2(3)
N4 Ni2 N1 C43 163.2(3)
N1 Ni2 N3 C1 -169.6(3)
N2 Ni2 N3 C1 9.1(3)
N1 Ni2 N3 C3 14.5(3)
N2 Ni2 N3 C3 -166.8(3)
C148 N8 C75 C77 -177.8(4)
Ni1 N8 C75 C77 -5.1(6)
C148 N8 C75 C80 -2.7(4)
Ni1 N8 C75 C80 170.0(2)
C3 N3 C1 C8 -179.7(4)
Ni2 N3 C1 C8 3.4(6)
C3 N3 C1 C4 3.4(4)
Ni2 N3 C1 C4 -173.5(2)
O2 P3 C96 C110 -58.8(3)
C97 P3 C96 C110 175.3(3)
C104 P3 C96 C110 64.8(3)
O2 P3 C96 C92 127.3(3)
C97 P3 C96 C92 1.3(3)
C104 P3 C96 C92 -109.2(3)
C129 N7 C114 C113 173.2(4)
Ni1 N7 C114 C113 -8.6(5)
C129 N7 C114 C131 -0.6(4)
Ni1 N7 C114 C131 177.6(2)
C114 N7 C129 C132 179.3(3)
Ni1 N7 C129 C132 1.3(5)
C114 N7 C129 C130 0.4(4)
Ni1 N7 C129 C130 -177.5(2)
C93 N5 C92 C96 -179.5(3)
Ni1 N5 C92 C96 1.1(5)
C93 N5 C92 C95 3.5(4)
Ni1 N5 C92 C95 -175.9(2)
C110 C96 C92 N5 -19.2(5)
P3 C96 C92 N5 154.3(3)
C110 C96 C92 C95 157.3(3)
P3 C96 C92 C95 -29.2(5)
C5 N2 C2 C36 -179.3(3)
Ni2 N2 C2 C36 -0.6(5)
C5 N2 C2 C7 -3.5(4)
Ni2 N2 C2 C7 175.3(2)
N7 C129 C130 C131 -0.1(4)
C132 C129 C130 C131 -178.9(3)
O2 P3 C97 C101 -21.3(3)
C104 P3 C97 C101 -142.2(3)
C96 P3 C97 C101 107.4(3)
O2 P3 C97 C100 159.5(3)
C104 P3 C97 C100 38.6(3)
C96 P3 C97 C100 -71.9(3)
C1 N3 C3 C74 173.8(3)
Ni2 N3 C3 C74 -9.8(5)
C1 N3 C3 C6 -2.9(4)
Ni2 N3 C3 C6 173.6(2)
N3 C1 C4 C6 -2.6(4)
C8 C1 C4 C6 179.9(3)
N3 C1 C4 C11 176.6(3)
C8 C1 C4 C11 -0.9(4)
C43 N1 C42 C41 -170.2(4)
Ni2 N1 C42 C41 4.3(6)
C43 N1 C42 C45 -1.4(4)
Ni2 N1 C42 C45 173.1(3)
C129 C130 C131 C114 -0.2(4)
C129 C130 C131 C120 -172.0(5)
N7 C114 C131 C130 0.5(4)
C113 C114 C131 C130 -174.6(3)
N7 C114 C131 C120 176.1(3)
C113 C114 C131 C120 1.1(4)
C110 N6 C109 C113 -171.5(3)
Ni1 N6 C109 C113 3.6(5)
C110 N6 C109 C111 1.2(4)
Ni1 N6 C109 C111 176.3(2)
C119 C115 C116 C120 2.6(5)
C119 C115 C116 C113 -176.0(3)
C75 N8 C148 C132 -170.8(3)
Ni1 N8 C148 C132 17.6(5)
C75 N8 C148 C147 3.7(4)
Ni1 N8 C148 C147 -167.9(2)
C80 C147 C148 C132 170.7(3)
C80 C147 C148 N8 -3.5(4)
C42 N1 C43 C74 -179.0(3)
Ni2 N1 C43 C74 7.2(6)
C42 N1 C43 C44 2.2(4)
Ni2 N1 C43 C44 -171.5(3)
C2 N2 C5 C8 -164.8(3)
Ni2 N2 C5 C8 16.4(5)
C2 N2 C5 C9 4.8(4)
Ni2 N2 C5 C9 -173.9(2)
C137 C133 C136 C135 0.3(5)
C137 C133 C136 C132 -178.7(3)
C138 C135 C136 C133 -1.9(5)
C138 C135 C136 C132 177.1(3)
N2 C2 C36 C40 17.1(5)
C7 C2 C36 C40 -158.2(3)
N2 C2 C36 P4 -159.2(3)
C7 C2 C36 P4 25.5(5)
O1 P4 C36 C40 72.3(3)
C24 P4 C36 C40 -161.5(3)
C30 P4 C36 C40 -52.6(3)
O1 P4 C36 C2 -111.1(3)
C24 P4 C36 C2 15.1(3)
C30 P4 C36 C2 124.1(3)
C119 C117 C118 C120 0.4(5)
C119 C117 C118 C125 -179.6(3)
C92 N5 C93 C77 164.6(3)
Ni1 N5 C93 C77 -16.0(5)
C92 N5 C93 C94 -5.1(4)
Ni1 N5 C93 C94 174.3(2)
N1 C42 C41 C38 5.7(6)
C45 C42 C41 C38 -163.2(3)
N1 C42 C41 C47 175.3(4)
C45 C42 C41 C47 6.3(4)
C49 C46 C47 C48 -1.0(6)
C49 C46 C47 C41 177.7(4)
C38 C41 C47 C46 -17.0(7)
C42 C41 C47 C46 175.2(4)
C38 C41 C47 C48 161.9(4)
C42 C41 C47 C48 -5.9(4)
C109 N6 C110 C96 -176.4(3)
Ni1 N6 C110 C96 8.3(5)
C109 N6 C110 C112 0.9(4)
Ni1 N6 C110 C112 -174.3(2)
C92 C96 C110 N6 14.4(6)
P3 C96 C110 N6 -159.7(3)
C92 C96 C110 C112 -162.6(3)
P3 C96 C110 C112 23.4(5)
N6 C109 C113 C114 6.5(5)
C111 C109 C113 C114 -164.6(4)
N6 C109 C113 C116 175.1(3)
C111 C109 C113 C116 4.0(7)
N7 C114 C113 C109 -4.1(6)
C131 C114 C113 C109 169.7(3)
N7 C114 C113 C116 -175.5(4)
C131 C114 C113 C116 -1.7(4)
C115 C116 C113 C109 10.5(6)
C120 C116 C113 C109 -168.3(4)
C115 C116 C113 C114 -179.6(4)
C120 C116 C113 C114 1.6(4)
N3 C3 C74 C43 -2.7(5)
C6 C3 C74 C43 173.4(3)
N3 C3 C74 C61 177.0(3)
C6 C3 C74 C61 -7.0(6)
N1 C43 C74 C3 3.8(6)
C44 C43 C74 C3 -177.6(4)
N1 C43 C74 C61 -175.8(3)
C44 C43 C74 C61 2.7(6)
C138 C134 C137 C133 -2.7(5)
C138 C134 C137 C139 175.3(3)
C136 C133 C137 C134 1.9(5)
C136 C133 C137 C139 -176.1(3)
C113 C109 C111 C112 169.0(4)
N6 C109 C111 C112 -3.0(4)
C62 C60 C61 C64 -0.6(5)
C62 C60 C61 C74 179.8(3)
C3 C74 C61 C60 -54.5(5)
C43 C74 C61 C60 125.2(4)
C3 C74 C61 C64 125.9(4)
C43 C74 C61 C64 -54.4(5)
C6 C4 C11 C14 9.4(9)
C1 C4 C11 C14 -169.0(4)
C6 C4 C11 C12 -177.1(6)
C1 C4 C11 C12 4.5(4)
C118 C117 C119 C115 -0.1(5)
C118 C117 C119 C124 179.3(3)
C116 C115 C119 C117 -1.4(5)
C116 C115 C119 C124 179.2(3)
O1 P4 C24 C25 -170.0(3)
C30 P4 C24 C25 -49.2(4)
C36 P4 C24 C25 60.8(4)
O1 P4 C24 C27 8.4(4)
C30 P4 C24 C27 129.1(3)
C36 P4 C24 C27 -120.9(3)
C117 C118 C120 C116 0.8(5)
C125 C118 C120 C116 -179.3(3)
C117 C118 C120 C131 177.5(4)
C125 C118 C120 C131 -2.5(6)
C115 C116 C120 C118 -2.3(5)
C113 C116 C120 C118 176.6(3)
C115 C116 C120 C131 -179.9(3)
C113 C116 C120 C131 -1.0(4)
C130 C131 C120 C118 -5.2(9)
C114 C131 C120 C118 -177.0(4)
C130 C131 C120 C116 171.8(5)
C114 C131 C120 C116 0.0(4)
C46 C47 C48 C51 3.8(6)
C41 C47 C48 C51 -175.1(3)
C46 C47 C48 C45 -177.7(3)
C41 C47 C48 C45 3.3(4)
C1 C4 C6 C3 0.6(4)
C11 C4 C6 C3 -177.9(6)
C74 C3 C6 C4 -175.1(4)
N3 C3 C6 C4 1.4(4)
C13 C10 C12 C11 5.4(5)
C13 C10 C12 C8 -169.2(3)
C14 C11 C12 C10 -7.3(5)
C4 C11 C12 C10 178.1(3)
C14 C11 C12 C8 168.3(3)
C4 C11 C12 C8 -6.3(4)
N2 C2 C7 C9 0.8(4)
C36 C2 C7 C9 176.7(3)
C42 C41 C38 N4 -5.7(5)
C47 C41 C38 N4 -171.9(3)
C42 C41 C38 C37 165.0(4)
C47 C41 C38 C37 -1.2(7)
C40 N4 C38 C41 170.5(3)
Ni2 N4 C38 C41 -3.7(5)
C40 N4 C38 C37 -1.8(4)
Ni2 N4 C38 C37 -176.0(2)
C39 C37 C38 C41 -168.8(4)
C39 C37 C38 N4 2.7(4)
N8 C148 C132 C129 -1.2(5)
C147 C148 C132 C129 -174.7(3)
N8 C148 C132 C136 176.4(3)
C147 C148 C132 C136 2.8(5)
N7 C129 C132 C148 -7.5(5)
C130 C129 C132 C148 171.2(3)
N7 C129 C132 C136 175.0(3)
C130 C129 C132 C136 -6.4(5)
C133 C136 C132 C148 -51.4(5)
C135 C136 C132 C148 129.6(4)
C133 C136 C132 C129 126.2(4)
C135 C136 C132 C129 -52.8(5)
N1 C43 C44 C45 -2.3(4)
C74 C43 C44 C45 179.0(4)
C134 C137 C139 C142 -108.5(5)
C133 C137 C139 C142 69.4(5)
C134 C137 C139 C141 12.5(6)
C133 C137 C139 C141 -169.6(4)
C134 C137 C139 C140 132.5(4)
C133 C137 C139 C140 -49.6(5)
O1 P4 C30 C34 36.7(3)
C24 P4 C30 C34 -82.1(3)
C36 P4 C30 C34 163.3(3)
O1 P4 C30 C31 -149.1(3)
C24 P4 C30 C31 92.1(3)
C36 P4 C30 C31 -22.5(4)
C77 C93 C94 C95 -163.9(3)
N5 C93 C94 C95 4.9(4)
C38 C37 C39 C40 -2.4(4)
C120 C118 C125 C128 -176.8(3)
C117 C118 C125 C128 3.1(5)
C120 C118 C125 C126 -57.3(4)
C117 C118 C125 C126 122.6(3)
C120 C118 C125 C127 64.0(4)
C117 C118 C125 C127 -116.0(4)
C136 C135 C138 C134 1.1(5)
C136 C135 C138 C144 -178.4(3)
C137 C134 C138 C135 1.2(5)
C137 C134 C138 C144 -179.3(3)
N3 C1 C8 C5 -11.2(6)
C4 C1 C8 C5 165.7(3)
N3 C1 C8 C12 -179.8(4)
C4 C1 C8 C12 -2.9(4)
N2 C5 C8 C1 0.3(5)
C9 C5 C8 C1 -167.3(3)
N2 C5 C8 C12 165.3(3)
C9 C5 C8 C12 -2.2(6)
C10 C12 C8 C1 -179.2(4)
C11 C12 C8 C1 5.7(4)
C10 C12 C8 C5 14.1(6)
C11 C12 C8 C5 -160.9(4)
N5 C93 C77 C75 0.3(5)
C94 C93 C77 C75 168.0(3)
N5 C93 C77 C83 -164.7(3)
C94 C93 C77 C83 3.0(6)
N8 C75 C77 C93 11.1(6)
C80 C75 C77 C93 -163.9(3)
N8 C75 C77 C83 179.9(4)
C80 C75 C77 C83 4.8(4)
C38 N4 C40 C36 176.7(3)
Ni2 N4 C40 C36 -8.9(5)
C38 N4 C40 C39 0.3(4)
Ni2 N4 C40 C39 174.7(2)
C2 C36 C40 N4 -12.2(5)
P4 C36 C40 N4 164.5(3)
C2 C36 C40 C39 163.8(3)
P4 C36 C40 C39 -19.6(5)
C37 C39 C40 N4 1.4(4)
C37 C39 C40 C36 -175.1(3)
C109 C111 C112 C110 3.4(4)
N6 C110 C112 C111 -2.8(4)
C96 C110 C112 C111 174.6(4)
C93 C94 C95 C92 -2.6(4)
N5 C92 C95 C94 -0.6(4)
C96 C92 C95 C94 -177.5(3)
C61 C60 C62 C63 1.8(5)
C61 C60 C62 C71 -178.3(3)
C82 C78 C79 C81 1.8(6)
C88 C78 C79 C81 -177.3(4)
C47 C46 C49 C50 -2.2(5)
C47 C46 C49 C52 176.4(4)
C46 C49 C50 C51 2.8(6)
C52 C49 C50 C51 -175.8(4)
C60 C62 C63 C65 -0.7(6)
C71 C62 C63 C65 179.5(4)
C100 C98 C99 C102 1.4(6)
C99 C98 C100 C97 -1.5(6)
C101 C97 C100 C98 0.3(5)
P3 C97 C100 C98 179.5(3)
C148 C147 C80 C75 1.7(4)
C148 C147 C80 C76 -179.6(6)
N8 C75 C80 C147 0.7(4)
C77 C75 C80 C147 176.7(3)
N8 C75 C80 C76 -178.6(3)
C77 C75 C80 C76 -2.6(4)
C81 C76 C80 C147 0.1(9)
C83 C76 C80 C147 -179.6(6)
C81 C76 C80 C75 178.8(4)
C83 C76 C80 C75 -0.9(4)
C34 C30 C31 C33 -3.6(6)
P4 C30 C31 C33 -177.8(3)
C60 C61 C64 C65 -1.7(5)
C74 C61 C64 C65 177.8(3)
C27 C24 C25 C26 0.6(6)
P4 C24 C25 C26 178.9(3)
C47 C48 C51 C50 -3.2(6)
C45 C48 C51 C50 178.8(4)
C47 C48 C51 C56 176.7(4)
C45 C48 C51 C56 -1.3(7)
C49 C50 C51 C48 0.0(6)
C49 C50 C51 C56 -180.0(4)
C83 C76 C81 C79 -3.1(5)
C80 C76 C81 C79 177.2(4)
C83 C76 C81 C84 177.5(3)
C80 C76 C81 C84 -2.3(7)
C78 C79 C81 C76 0.1(6)
C78 C79 C81 C84 179.6(4)
C86 C84 C81 C76 64.0(5)
C87 C84 C81 C76 -177.2(4)
C85 C84 C81 C76 -57.5(5)
C86 C84 C81 C79 -115.4(4)
C87 C84 C81 C79 3.3(5)
C85 C84 C81 C79 123.0(4)
C12 C10 C13 C15 -1.2(5)
C12 C10 C13 C16 176.0(3)
C12 C11 C14 C15 4.8(5)
C4 C11 C14 C15 177.6(4)
C12 C11 C14 C20 -171.1(3)
C4 C11 C14 C20 1.7(6)
C23 C20 C14 C11 176.5(3)
C21 C20 C14 C11 57.0(4)
C22 C20 C14 C11 -63.7(4)
C23 C20 C14 C15 0.7(5)
C21 C20 C14 C15 -118.8(4)
C22 C20 C14 C15 120.6(4)
C2 C7 C9 C5 2.2(4)
C8 C5 C9 C7 164.2(4)
N2 C5 C9 C7 -4.5(4)
C10 C13 C15 C14 -1.2(5)
C16 C13 C15 C14 -178.4(3)
C11 C14 C15 C13 -0.7(5)
C20 C14 C15 C13 175.3(3)
C61 C64 C65 C63 2.7(5)
C61 C64 C65 C66 -175.8(3)
C62 C63 C65 C64 -1.5(6)
C62 C63 C65 C66 177.0(4)
C69 C66 C65 C64 -60.7(5)
C68 C66 C65 C64 177.9(4)
C67 C66 C65 C64 59.4(5)
C69 C66 C65 C63 120.9(4)
C68 C66 C65 C63 -0.5(6)
C67 C66 C65 C63 -119.0(4)
C15 C13 C16 C17 159.8(4)
C10 C13 C16 C17 -17.2(5)
C15 C13 C16 C18 -80.6(5)
C10 C13 C16 C18 102.4(5)
C15 C13 C16 C19 40.7(6)
C10 C13 C16 C19 -136.2(5)
C24 C25 C26 C28 0.4(6)
C106 C103 C104 C105 -2.3(6)
C106 C103 C104 P3 170.4(3)
O2 P3 C104 C105 -26.5(4)
C97 P3 C104 C105 92.7(3)
C96 P3 C104 C105 -151.6(3)
O2 P3 C104 C103 160.7(3)
C97 P3 C104 C103 -80.1(3)
C96 P3 C104 C103 35.6(4)
C135 C138 C144 C143 -1.5(5)
C134 C138 C144 C143 179.0(4)
C135 C138 C144 C146 -121.0(4)
C134 C138 C144 C146 59.5(5)
C135 C138 C144 C145 119.2(4)
C134 C138 C144 C145 -60.3(5)
C79 C78 C82 C83 -0.6(6)
C88 C78 C82 C83 178.5(3)
C79 C78 C88 C175 76.1(17)
C82 C78 C88 C175 -103.0(17)
C79 C78 C88 C91 -128.4(5)
C82 C78 C88 C91 52.5(6)
C79 C78 C88 C174 -57.8(13)
C82 C78 C88 C174 123.2(13)
C79 C78 C88 C89 109.4(5)
C82 C78 C88 C89 -69.6(5)
C79 C78 C88 C90 -7.1(6)
C82 C78 C88 C90 173.8(4)
C79 C78 C88 C173 -168.2(8)
C82 C78 C88 C173 12.7(9)
C78 C82 C83 C76 -2.3(6)
C78 C82 C83 C77 178.0(4)
C81 C76 C83 C82 4.3(5)
C80 C76 C83 C82 -175.9(3)
C81 C76 C83 C77 -176.0(3)
C80 C76 C83 C77 3.8(4)
C93 C77 C83 C82 -18.9(7)
C75 C77 C83 C82 174.4(4)
C93 C77 C83 C76 161.5(4)
C75 C77 C83 C76 -5.2(4)
C50 C49 C52 C54 -8.0(6)
C46 C49 C52 C54 173.4(4)
C50 C49 C52 C55 115.2(5)
C46 C49 C52 C55 -63.4(5)
C50 C49 C52 C53 -127.5(5)
C46 C49 C52 C53 53.9(5)
C100 C97 C101 C102 1.1(6)
P3 C97 C101 C102 -178.2(3)
C43 C44 C45 C42 1.3(4)
C43 C44 C45 C48 173.5(6)
N1 C42 C45 C44 0.1(4)
C41 C42 C45 C44 171.3(3)
N1 C42 C45 C48 -175.6(3)
C41 C42 C45 C48 -4.4(4)
C51 C48 C45 C44 6.5(10)
C47 C48 C45 C44 -171.7(6)
C51 C48 C45 C42 178.6(4)
C47 C48 C45 C42 0.4(4)
C48 C51 C56 C58 61.7(5)
C50 C51 C56 C58 -118.3(4)
C48 C51 C56 C59 -178.9(5)
C50 C51 C56 C59 1.1(7)
C48 C51 C56 C57 -60.2(6)
C50 C51 C56 C57 119.7(4)
C35 C32 C33 C31 1.5(6)
C30 C31 C33 C32 1.9(6)
C31 C30 C34 C35 1.9(6)
P4 C30 C34 C35 176.5(3)
C25 C24 C27 C29 -0.5(6)
P4 C24 C27 C29 -178.9(4)
C97 C101 C102 C99 -1.2(7)
C98 C99 C102 C101 -0.1(7)
C117 C119 C124 C122 121.6(4)
C115 C119 C124 C122 -59.0(4)
C117 C119 C124 C123 2.7(5)
C115 C119 C124 C123 -178.0(4)
C117 C119 C124 C121 -118.8(4)
C115 C119 C124 C121 60.6(4)
C103 C104 C105 C107 1.1(6)
P3 C104 C105 C107 -171.9(3)
C25 C26 C28 C29 -1.6(7)
C30 C34 C35 C32 1.4(6)
C33 C32 C35 C34 -3.1(6)
C60 C62 C71 C72 179.5(4)
C63 C62 C71 C72 -0.6(6)
C60 C62 C71 C70 57.2(5)
C63 C62 C71 C70 -123.0(4)
C60 C62 C71 C73 -61.0(5)
C63 C62 C71 C73 118.8(4)
C26 C28 C29 C27 1.7(8)
C24 C27 C29 C28 -0.7(7)
C104 C103 C106 C108 2.2(7)
C104 C105 C107 C108 0.3(7)
C105 C107 C108 C106 -0.4(8)
C103 C106 C108 C107 -0.8(7)
C153 C149 C150 C152 2.9(9)
C149 C150 C152 C154 -1.3(9)
C154 C151 C153 C149 -0.3(8)
C155 C151 C153 C149 -178.7(5)
C150 C149 C153 C151 -2.1(8)
C150 C152 C154 C151 -1.1(8)
C153 C151 C154 C152 1.9(8)
C155 C151 C154 C152 -179.7(5)
C160 C156 C157 C159 -0.6(12)
C158 C156 C157 C159 -172.8(9)
C156 C157 C159 C162 0.6(17)
C157 C156 C160 C161 7.2(17)
C158 C156 C160 C161 178.5(13)
C156 C160 C161 C162 -13(2)
C160 C161 C162 C159 10.7(19)
C157 C159 C162 C161 -5.5(18)
